data_1562304
loop_
_publ_author_name
'Zhang, He'
'Yu, Kai'
'Lv, Jing-Hua'
'Wang, Chun-Mei'
'Wang, Chun-Xiao'
'Zhou, Bai-Bin'

_publ_section_title
;
 Assembly of three organic--inorganic hybrid supramolecular materials
 based on reduced molybdenum(V) phosphates
;
_journal_name_full 'Journal of Solid State Chemistry'
_journal_page_first 22
_journal_page_last 30
_journal_paper_doi 10.1016/j.jssc.2014.05.010
_journal_volume 217
_journal_year 2014
_chemical_formula_sum 'C30 H61 Mo12 N12 Ni3 O73 P8'
_chemical_formula_weight 3333.02
_space_group_IT_number 2
_space_group_name_Hall '-P 1'
_space_group_name_H-M_alt 'P -1'
_symmetry_cell_setting triclinic
_symmetry_space_group_name_Hall '-P 1'
_symmetry_space_group_name_H-M 'P -1'
_atom_sites_solution_hydrogens geom
_atom_sites_solution_primary direct
_atom_sites_solution_secondary difmap
_audit_creation_method SHELXL-97
_cell_angle_alpha 90.057(3)
_cell_angle_beta 96.118(3)
_cell_angle_gamma 94.984(3)
_cell_formula_units_Z 2
_cell_length_a 13.676(3)
_cell_length_b 14.029(3)
_cell_length_c 23.714(5)
_cell_measurement_reflns_used 7584
_cell_measurement_temperature 293(2)
_cell_measurement_theta_max 27.68
_cell_measurement_theta_min 2.89
_cell_volume 4506.5(17)
_computing_cell_refinement 'Bruker SMART'
_computing_data_collection 'Bruker SMART'
_computing_data_reduction 'Bruker SMART'
_computing_molecular_graphics 'Bruker SHELXTL'
_computing_publication_material 'Bruker SHELXTL'
_computing_structure_refinement 'SHELXL-97 (Sheldrick, 1997)'
_computing_structure_solution 'SHELXS-97 (Sheldrick, 1990)'
_diffrn_ambient_temperature 293(2)
_diffrn_measured_fraction_theta_full 0.989
_diffrn_measured_fraction_theta_max 0.989
_diffrn_measurement_device_type 'CCD area detector'
_diffrn_measurement_method 'phi and omega scans'
_diffrn_radiation_monochromator graphite
_diffrn_radiation_source 'fine-focus sealed tube'
_diffrn_radiation_type MoK\a
_diffrn_radiation_wavelength 0.71073
_diffrn_reflns_av_R_equivalents 0.0166
_diffrn_reflns_av_sigmaI/netI 0.0321
_diffrn_reflns_limit_h_max 16
_diffrn_reflns_limit_h_min -16
_diffrn_reflns_limit_k_max 13
_diffrn_reflns_limit_k_min -16
_diffrn_reflns_limit_l_max 28
_diffrn_reflns_limit_l_min -23
_diffrn_reflns_number 22526
_diffrn_reflns_theta_full 25.00
_diffrn_reflns_theta_max 25.00
_diffrn_reflns_theta_min 0.86
_exptl_absorpt_coefficient_mu 2.484
_exptl_absorpt_correction_T_max 0.5026
_exptl_absorpt_correction_T_min 0.3115
_exptl_absorpt_correction_type multi-scan
_exptl_absorpt_process_details 'Higashi, T. (1995). Program for Absorption Correction. Rigaku Corporation, Tokyo, Japan.'
_exptl_crystal_colour red
_exptl_crystal_density_diffrn 2.456
_exptl_crystal_density_method 'not measured'
_exptl_crystal_description block
_exptl_crystal_F_000 3234
_exptl_crystal_size_max 0.24
_exptl_crystal_size_mid 0.22
_exptl_crystal_size_min 0.20
_refine_diff_density_max 2.311
_refine_diff_density_min -1.900
_refine_diff_density_rms 0.145
_refine_ls_extinction_method none
_refine_ls_goodness_of_fit_ref 1.012
_refine_ls_hydrogen_treatment constr
_refine_ls_matrix_type full
_refine_ls_number_parameters 1247
_refine_ls_number_reflns 15718
_refine_ls_number_restraints 18
_refine_ls_restrained_S_all 1.027
_refine_ls_R_factor_all 0.0650
_refine_ls_R_factor_gt 0.0401
_refine_ls_shift/su_max 0.000
_refine_ls_shift/su_mean 0.000
_refine_ls_structure_factor_coef Fsqd
_refine_ls_weighting_details 'calc w=1/[\s^2^(Fo^2^)+(0.0506P)^2^+23.5147P] where P=(Fo^2^+2Fc^2^)/3'
_refine_ls_weighting_scheme calc
_refine_ls_wR_factor_gt 0.0804
_refine_ls_wR_factor_ref 0.1040
_reflns_number_gt 14062
_reflns_number_total 15868
_reflns_threshold_expression >2sigma(I)
_cod_data_source_file JSSC-2014-217-22.cif
_cod_data_source_block 2
_cod_depositor_comments
;
The following automatic conversions were performed:

data item '_symmetry_cell_setting' value 'Triclinic' was changed to
'triclinic' in accordance with the built-in table derived from the
CIF Core dictionary named 'cif_core.dic' version 2.4.5 last updated
on 2014-11-21.

Automatic conversion script
Id: cif_fix_values 8369 2020-08-20 11:38:08Z andrius 
;
_cod_database_code 1562304

loop_
_symmetry_equiv_pos_as_xyz
'x, y, z'
'-x, -y, -z'

loop_
_atom_site_label
_atom_site_type_symbol
_atom_site_fract_x
_atom_site_fract_y
_atom_site_fract_z
_atom_site_U_iso_or_equiv
_atom_site_adp_type
_atom_site_occupancy
_atom_site_symmetry_multiplicity
_atom_site_calc_flag
_atom_site_refinement_flags
_atom_site_disorder_assembly
_atom_site_disorder_group
Mo1 Mo 0.60130(4) 0.77456(3) 0.061259(19) 0.01944(11) Uani 1 1 d . . .
Mo5 Mo 0.71104(3) 1.12628(3) -0.072148(19) 0.01833(11) Uani 1 1 d . . .
Mo6 Mo 0.58024(3) 0.76768(3) -0.047697(18) 0.01782(11) Uani 1 1 d . . .
Mo7 Mo 0.68599(3) 0.98711(3) 0.131902(19) 0.01884(11) Uani 1 1 d . . .
Mo8 Mo 0.64751(3) 0.96921(3) -0.125361(18) 0.01827(11) Uani 1 1 d . . .
Mo11 Mo 0.72651(3) 1.13951(3) 0.075408(19) 0.01849(11) Uani 1 1 d . . .
Ni2 Ni 0.5000 1.0000 0.0000 0.01359(19) Uani 1 2 d S . .
Ni3 Ni 0.91907(5) 0.83890(5) -0.05811(3) 0.02130(16) Uani 1 1 d . . .
P1 P 0.73593(11) 0.76111(10) -0.14202(6) 0.0218(3) Uani 1 1 d . . .
P3 P 0.76647(10) 0.93353(10) 0.00452(5) 0.0166(3) Uani 1 1 d . . .
P4 P 0.77588(11) 0.78223(11) 0.16892(6) 0.0245(3) Uani 1 1 d . . .
P7 P 0.89601(11) 1.25054(10) 0.00365(6) 0.0233(3) Uani 1 1 d . . .
O5 O 0.5765(3) 0.8744(3) 0.12166(15) 0.0218(8) Uani 1 1 d . . .
O6 O 0.7235(3) 0.8961(3) 0.05815(15) 0.0186(8) Uani 1 1 d . . .
O8 O 0.6087(3) 1.0484(3) 0.06951(15) 0.0191(8) Uani 1 1 d . . .
O10 O 0.5904(3) 1.0411(3) -0.06795(15) 0.0196(8) Uani 1 1 d . . .
O14 O 0.7017(3) 0.8888(3) -0.04736(14) 0.0182(8) Uani 1 1 d . . .
O16 O 0.6708(3) 1.1957(3) -0.00103(15) 0.0212(8) Uani 1 1 d . . .
O17 O 0.5331(3) 0.8564(3) 0.00544(15) 0.0186(8) Uani 1 1 d . . .
O18 O 0.6716(3) 0.7130(3) 0.00750(16) 0.0233(8) Uani 1 1 d . . .
O20 O 0.6969(3) 1.2219(3) 0.11953(17) 0.0292(9) Uani 1 1 d . . .
O21 O 0.5383(3) 0.8603(3) -0.11270(15) 0.0203(8) Uani 1 1 d . . .
O22 O 0.8552(3) 1.2107(3) 0.05666(17) 0.0272(9) Uani 1 1 d . . .
O24 O 0.7772(3) 1.0367(3) -0.11303(16) 0.0233(8) Uani 1 1 d . . .
O25 O 0.7630(3) 1.0420(3) 0.00381(15) 0.0187(8) Uani 1 1 d . . .
O26 O 0.8708(3) 0.9066(3) 0.00282(16) 0.0250(9) Uani 1 1 d . . .
O27 O 0.8097(3) 1.0591(3) 0.12165(16) 0.0238(8) Uani 1 1 d . . .
O28 O 0.8507(3) 1.1950(3) -0.04954(17) 0.0267(9) Uani 1 1 d . . .
O32 O 1.0063(3) 1.2473(3) 0.01018(19) 0.0320(10) Uani 1 1 d . . .
O33 O 0.6502(3) 1.0354(3) 0.18918(17) 0.0310(9) Uani 1 1 d . . .
O34 O 0.7140(3) 0.8611(3) -0.16093(16) 0.0269(9) Uani 1 1 d . . .
O38 O 0.5969(3) 1.0115(3) -0.18602(17) 0.0300(9) Uani 1 1 d . . .
O39 O 0.6584(3) 0.7142(3) -0.10654(16) 0.0247(9) Uani 1 1 d . . .
O41 O 0.4840(3) 0.6857(3) -0.05730(17) 0.0286(9) Uani 1 1 d . . .
O42 O 0.7683(3) 0.8890(3) 0.17279(16) 0.0287(9) Uani 1 1 d . . .
O45 O 0.7616(3) 0.7331(3) 0.22384(17) 0.0313(10) Uani 1 1 d . . .
O48 O 0.7069(3) 0.7339(3) 0.12097(17) 0.0316(10) Uani 1 1 d . . .
O51 O 0.7274(3) 0.6953(3) -0.19539(16) 0.0300(9) Uani 1 1 d . . .
O52 O 0.6748(3) 1.2065(3) -0.11958(17) 0.0307(9) Uani 1 1 d . . .
O53 O 0.8385(3) 0.7589(3) -0.11226(19) 0.0340(10) Uani 1 1 d . . .
O55 O 0.8758(4) 1.3571(3) -0.0032(2) 0.0415(11) Uani 1 1 d . . .
O56 O 0.5110(3) 0.6931(3) 0.07512(17) 0.0324(10) Uani 1 1 d . . .
O61 O 0.9947(3) 0.9266(3) -0.10613(19) 0.0361(10) Uani 1 1 d . . .
O63 O 0.8850(3) 0.7680(4) 0.1584(2) 0.0461(12) Uani 1 1 d . . .
Mo2 Mo 0.13951(3) 0.49102(3) 0.370852(18) 0.01790(11) Uani 1 1 d . . .
Mo3 Mo 0.19543(3) 0.64490(3) 0.429554(19) 0.01726(11) Uani 1 1 d . . .
Mo4 Mo 0.08692(4) 0.27619(3) 0.438465(19) 0.01971(11) Uani 1 1 d . . .
Mo9 Mo 0.19560(3) 0.47506(3) 0.626937(18) 0.01751(11) Uani 1 1 d . . .
Mo10 Mo 0.10776(3) 0.26956(3) 0.547467(18) 0.01751(11) Uani 1 1 d . . .
Mo12 Mo 0.23183(3) 0.63479(3) 0.576893(19) 0.01852(11) Uani 1 1 d . . .
Ni1 Ni 0.0000 0.5000 0.5000 0.01283(18) Uani 1 2 d S . .
Ni4 Ni 0.44785(5) 0.34559(5) 0.55151(3) 0.02203(16) Uani 1 1 d . . .
P2 P 0.30229(11) 0.27254(11) 0.64043(6) 0.0236(3) Uani 1 1 d . . .
P5 P 0.26801(10) 0.44208(10) 0.49673(6) 0.0167(3) Uani 1 1 d . . .
P6 P 0.39193(10) 0.75669(10) 0.50219(6) 0.0223(3) Uani 1 1 d . . .
P8 P 0.22857(13) 0.29174(11) 0.33455(7) 0.0316(4) Uani 1 1 d . . .
O1 O 0.1142(3) 0.5442(3) 0.57051(15) 0.0180(8) Uani 1 1 d . . .
O2 O 0.0821(3) 0.5497(2) 0.43373(15) 0.0174(7) Uani 1 1 d . . .
O3 O 0.0368(3) 0.3747(3) 0.37907(15) 0.0223(8) Uani 1 1 d . . .
O4 O 0.0352(3) 0.3545(3) 0.49544(15) 0.0188(8) Uani 1 1 d . . .
O7 O 0.2237(3) 0.3963(3) 0.54857(14) 0.0174(7) Uani 1 1 d . . .
O9 O 0.2621(3) 0.5500(3) 0.49949(15) 0.0188(8) Uani 1 1 d . . .
O11 O 0.1638(3) 0.7001(2) 0.50609(15) 0.0197(8) Uani 1 1 d . . .
O12 O 0.1817(3) 0.2203(3) 0.49117(16) 0.0245(9) Uani 1 1 d . . .
O13 O 0.2047(3) 0.4031(3) 0.44274(14) 0.0183(8) Uani 1 1 d . . .
O15 O 0.0833(3) 0.3625(2) 0.61248(14) 0.0177(8) Uani 1 1 d . . .
O19 O 0.2641(3) 0.5688(3) 0.38117(16) 0.0230(8) Uani 1 1 d . . .
O23 O 0.2834(3) 0.3720(3) 0.65992(16) 0.0261(9) Uani 1 1 d . . .
O29 O 0.1441(3) 0.7249(3) 0.38706(17) 0.0280(9) Uani 1 1 d . . .
O30 O 0.3592(3) 0.7090(3) 0.55549(17) 0.0315(10) Uani 1 1 d . . .
O31 O 0.1635(3) 0.5121(3) 0.68835(16) 0.0293(9) Uani 1 1 d . . .
O35 O 0.0209(3) 0.1823(3) 0.55827(17) 0.0290(9) Uani 1 1 d . . .
O36 O 0.2103(3) 0.2236(3) 0.60705(16) 0.0260(9) Uani 1 1 d . . .
O37 O 0.2135(3) 0.3971(3) 0.32910(16) 0.0275(9) Uani 1 1 d . . .
O40 O 0.3176(3) 0.5492(3) 0.61652(16) 0.0239(8) Uani 1 1 d . . .
O43 O 0.2072(3) 0.7124(3) 0.62575(17) 0.0297(9) Uani 1 1 d . . .
O44 O 0.0793(3) 0.5373(3) 0.31403(17) 0.0317(10) Uani 1 1 d . . .
O46 O 0.1715(3) 0.2397(3) 0.37721(17) 0.0325(10) Uani 1 1 d . . .
O47 O 0.3728(3) 0.4174(3) 0.49650(17) 0.0294(9) Uani 1 1 d . . .
O49 O 0.3280(3) 0.7201(3) 0.44879(17) 0.0280(9) Uani 1 1 d . . .
O50 O 0.3882(4) 0.8662(3) 0.5080(2) 0.0412(11) Uani 1 1 d . . .
O54 O 0.4980(3) 0.7427(3) 0.49636(19) 0.0337(10) Uani 1 1 d . . .
O57 O -0.0046(3) 0.1902(3) 0.42501(18) 0.0347(10) Uani 1 1 d . . .
O58 O 0.3273(3) 0.2122(3) 0.69429(18) 0.0339(10) Uani 1 1 d . . .
O60 O 0.3905(3) 0.2704(3) 0.60800(19) 0.0383(11) Uani 1 1 d . . .
O64 O 0.5418(4) 0.4316(4) 0.5986(3) 0.0567(15) Uani 1 1 d . . .
H64 H 0.5865 0.4517 0.5801 0.085 Uiso 1 1 d R . .
O65 O 0.1973(6) 0.2423(4) 0.2778(2) 0.083(2) Uani 1 1 d . . .
O66 O 0.3373(5) 0.2807(5) 0.3477(5) 0.123(4) Uani 1 1 d . . .
N1 N 0.1699(6) 1.0554(4) 0.2800(3) 0.0551(18) Uani 1 1 d . . .
N2 N 0.1508(4) 0.9058(4) 0.2607(2) 0.0376(13) Uani 1 1 d . . .
N4 N 0.3917(5) 0.6394(5) 0.2447(3) 0.0529(17) Uani 1 1 d . . .
N8 N 0.3999(8) 0.5581(9) 0.1690(4) 0.104(4) Uani 1 1 d . . .
C1 C 0.1400(6) 0.9158(5) 0.3168(3) 0.0477(19) Uani 1 1 d . . .
H1 H 0.1266 0.8667 0.3420 0.057 Uiso 1 1 calc R . .
C2 C 0.2166(7) 0.7499(6) 0.2517(4) 0.055(2) Uani 1 1 d . . .
H2A H 0.2135 0.6956 0.2260 0.066 Uiso 1 1 calc R . .
H2B H 0.1951 0.7260 0.2871 0.066 Uiso 1 1 calc R . .
C3 C 0.1461(6) 0.8156(5) 0.2277(4) 0.0512(19) Uani 1 1 d . . .
H3A H 0.0799 0.7840 0.2262 0.061 Uiso 1 1 calc R . .
H3B H 0.1592 0.8305 0.1892 0.061 Uiso 1 1 calc R . .
C5 C 0.1686(5) 0.9912(5) 0.2394(3) 0.0434(17) Uani 1 1 d . . .
H5 H 0.1787 1.0041 0.2019 0.052 Uiso 1 1 calc R . .
C6 C 0.1522(7) 1.0079(6) 0.3288(3) 0.056(2) Uani 1 1 d . . .
H6 H 0.1493 1.0359 0.3641 0.067 Uiso 1 1 calc R . .
C7 C 0.3212(6) 0.7885(6) 0.2629(4) 0.058(2) Uani 1 1 d . . .
H7A H 0.3251 0.8399 0.2907 0.070 Uiso 1 1 calc R . .
H7B H 0.3415 0.8165 0.2282 0.070 Uiso 1 1 calc R . .
C8 C 0.3529(7) 0.5005(7) 0.2065(4) 0.060(2) Uani 1 1 d . . .
H8 H 0.3295 0.4367 0.2006 0.072 Uiso 1 1 calc R . .
C10 C 0.4240(7) 0.6432(8) 0.1930(4) 0.065(3) Uani 1 1 d . . .
H10 H 0.4569 0.6957 0.1772 0.079 Uiso 1 1 calc R . .
C11 C 0.3469(6) 0.5503(6) 0.2509(4) 0.060(2) Uani 1 1 d . . .
H11 H 0.3166 0.5290 0.2824 0.072 Uiso 1 1 calc R . .
C13 C 0.3937(7) 0.7194(7) 0.2837(4) 0.063(2) Uani 1 1 d . . .
H13A H 0.4596 0.7522 0.2884 0.076 Uiso 1 1 calc R . .
H13B H 0.3786 0.6957 0.3205 0.076 Uiso 1 1 calc R . .
N3 N 0.6631(6) 0.5571(4) 0.2111(3) 0.0563(18) Uani 1 1 d . . .
N5 N 0.5867(6) 0.4193(5) 0.2181(4) 0.066(2) Uani 1 1 d . . .
N7 N 0.4969(8) 0.0494(6) 0.3307(5) 0.100(4) Uani 1 1 d . . .
N10 N 0.4494(9) -0.0256(11) 0.4006(5) 0.128(5) Uani 1 1 d . . .
C4 C 0.6164(6) 0.4996(5) 0.2443(4) 0.051(2) Uani 1 1 d . . .
H4 H 0.6059 0.5140 0.2814 0.062 Uiso 1 1 calc R . .
C9 C 0.6073(7) 0.2665(6) 0.2595(4) 0.064(2) Uani 1 1 d . . .
H9A H 0.6681 0.3023 0.2749 0.077 Uiso 1 1 calc R . .
H9B H 0.6210 0.2341 0.2254 0.077 Uiso 1 1 calc R . .
C15 C 0.6630(10) 0.5137(7) 0.1601(4) 0.088(4) Uani 1 1 d . . .
H15 H 0.6902 0.5380 0.1282 0.105 Uiso 1 1 calc R . .
C16 C 0.5024(9) 0.1282(9) 0.2826(5) 0.090(3) Uani 1 1 d . . .
H16A H 0.5143 0.1005 0.2467 0.108 Uiso 1 1 calc R . .
H16B H 0.4425 0.1610 0.2773 0.108 Uiso 1 1 calc R . .
C17 C 0.5361(7) 0.3347(7) 0.2429(7) 0.102(5) Uani 1 1 d . . .
H17A H 0.5055 0.3538 0.2757 0.123 Uiso 1 1 calc R . .
H17B H 0.4847 0.3055 0.2153 0.123 Uiso 1 1 calc R . .
C18 C 0.4436(9) 0.0533(9) 0.3714(4) 0.089(4) Uani 1 1 d . . .
H18 H 0.4068 0.1035 0.3790 0.107 Uiso 1 1 calc R . .
C19 C 0.5794(11) 0.1866(9) 0.3043(6) 0.110(5) Uani 1 1 d . . .
H19A H 0.6355 0.1500 0.3144 0.131 Uiso 1 1 calc R . .
H19B H 0.5634 0.2170 0.3385 0.131 Uiso 1 1 calc R . .
C20 C 0.6138(10) 0.4262(7) 0.1663(5) 0.100(5) Uani 1 1 d . . .
H20 H 0.6012 0.3787 0.1385 0.119 Uiso 1 1 calc R . .
C23 C 0.5129(12) -0.0806(9) 0.3745(7) 0.119(7) Uani 1 1 d . . .
H23 H 0.5311 -0.1408 0.3853 0.143 Uiso 1 1 calc R . .
C24 C 0.5391(9) -0.0341(7) 0.3351(7) 0.107(5) Uani 1 1 d . . .
H24 H 0.5830 -0.0533 0.3108 0.129 Uiso 1 1 calc R . .
N6 N 0.8736(7) 0.0783(5) 0.2842(4) 0.077(3) Uani 1 1 d . . .
N9 N 1.0176(10) 0.4489(7) 0.1712(5) 0.109(4) Uani 1 1 d . . .
N11 N 0.8902(6) -0.0650(5) 0.3083(4) 0.072(2) Uani 1 1 d . . .
N12 N 0.9955(18) 0.5833(10) 0.1344(7) 0.205(6) Uani 1 1 d U . .
C12 C 0.8581(8) -0.0198(7) 0.3517(5) 0.074(3) Uani 1 1 d . . .
H12 H 0.8435 -0.0474 0.3858 0.089 Uiso 1 1 calc R . .
C14 C 0.8506(8) 0.0715(6) 0.3377(4) 0.069(3) Uani 1 1 d . . .
H14 H 0.8332 0.1202 0.3603 0.083 Uiso 1 1 calc R . .
C21 C 0.8585(10) 0.1676(10) 0.2500(5) 0.106(4) Uani 1 1 d . . .
H21A H 0.8310 0.1503 0.2115 0.127 Uiso 1 1 calc R . .
H21B H 0.8125 0.2051 0.2668 0.127 Uiso 1 1 calc R . .
C25 C 0.9302(11) 0.3113(9) 0.2090(6) 0.111(5) Uani 1 1 d . . .
H25A H 0.9105 0.2900 0.1702 0.133 Uiso 1 1 calc R . .
H25B H 0.8779 0.3462 0.2214 0.133 Uiso 1 1 calc R . .
C26 C 0.9457(11) 0.2192(11) 0.2493(6) 0.125(5) Uani 1 1 d . . .
H26A H 0.9930 0.1804 0.2348 0.150 Uiso 1 1 calc R . .
H26B H 0.9711 0.2401 0.2874 0.150 Uiso 1 1 calc R . .
C28 C 1.0129(14) 0.3686(10) 0.2111(7) 0.152(8) Uani 1 1 d . . .
H28A H 1.0662 0.3295 0.2053 0.183 Uiso 1 1 calc R . .
H28B H 1.0263 0.3951 0.2493 0.183 Uiso 1 1 calc R . .
C29 C 0.9854(16) 0.5325(10) 0.1816(7) 0.173(5) Uani 1 1 d U . .
H29 H 0.9610 0.5519 0.2145 0.207 Uiso 1 1 calc R . .
C30 C 1.0536(18) 0.5315(12) 0.0985(7) 0.183(6) Uani 1 1 d U . .
H30 H 1.0782 0.5539 0.0654 0.219 Uiso 1 1 calc R . .
C31 C 1.065(2) 0.4464(13) 0.1217(8) 0.187(11) Uani 1 1 d . . .
H31 H 1.0969 0.3966 0.1082 0.225 Uiso 1 1 calc R . .
C32 C 0.8976(8) -0.0041(7) 0.2676(4) 0.075(3) Uani 1 1 d . . .
H32 H 0.9170 -0.0172 0.2322 0.090 Uiso 1 1 calc R . .
O1W O 0.8433(6) 0.6171(7) 0.0130(6) 0.193(7) Uani 1 1 d . . .
H1WA H 0.8714 0.6454 -0.0133 0.290 Uiso 1 1 d R . .
H1WB H 0.8630 0.6310 0.0475 0.290 Uiso 1 1 d R . .
O2W O 0.4089(15) 0.4926(9) 0.0337(15) 0.48(3) Uani 1 1 d . . .
H2WA H 0.3575 0.5058 0.0483 0.726 Uiso 1 1 d R . .
H2WB H 0.4614 0.5300 0.0390 0.726 Uiso 1 1 d R . .
O3W O 0.3413(5) 0.1136(6) 0.4796(4) 0.103(3) Uani 1 1 d . . .
H3WA H 0.2909 0.0732 0.4762 0.155 Uiso 1 1 d R . .
H3WB H 0.3783 0.1199 0.4530 0.155 Uiso 1 1 d R . .
O4W O 0.4724(6) 0.3897(6) 0.3956(7) 0.214(8) Uani 1 1 d . . .
H4WA H 0.4906 0.4261 0.3693 0.321 Uiso 1 1 d R . .
H4WB H 0.4474 0.3330 0.3877 0.321 Uiso 1 1 d R . .
O5W O 0.9423(4) 0.7540(4) 0.2923(2) 0.0444(12) Uani 1 1 d . . .
H5WA H 0.9171 0.7093 0.2696 0.067 Uiso 1 1 d R . .
H5WB H 0.9826 0.7977 0.2811 0.067 Uiso 1 1 d R . .
O6W O 0.9937(3) 0.8840(3) 0.09707(19) 0.0392(11) Uani 1 1 d . . .
H6WA H 0.9879 0.9359 0.0790 0.059 Uiso 1 1 d R . .
H6WB H 1.0134 0.8360 0.0811 0.059 Uiso 1 1 d R . .
O7W O 0.7198(13) 0.4203(10) 0.0271(9) 0.290(12) Uani 1 1 d . . .
H7WA H 0.7378 0.4059 -0.0048 0.435 Uiso 1 1 d R . .
H7WB H 0.7197 0.3793 0.0535 0.435 Uiso 1 1 d R . .
O8W O 0.9059(8) -0.0027(7) 0.5328(5) 0.153(4) Uani 1 1 d . . .
H8WA H 0.8934 -0.0429 0.5056 0.230 Uiso 1 1 d R . .
H8WB H 0.9370 0.0512 0.5276 0.230 Uiso 1 1 d R . .
O9W O 0.7618(11) 0.0644(12) 0.4638(5) 0.238(9) Uani 1 1 d . . .
H9WA H 0.8219 0.0530 0.4708 0.357 Uiso 1 1 d R . .
H9WB H 0.7254 0.0656 0.4907 0.357 Uiso 1 1 d R . .

loop_
_atom_site_aniso_label
_atom_site_aniso_U_11
_atom_site_aniso_U_22
_atom_site_aniso_U_33
_atom_site_aniso_U_23
_atom_site_aniso_U_13
_atom_site_aniso_U_12
Mo1 0.0241(2) 0.0191(2) 0.0156(2) 0.00336(18) 0.00421(18) 0.00207(19)
Mo5 0.0179(2) 0.0195(2) 0.0179(2) 0.00261(18) 0.00434(18) 0.00004(18)
Mo6 0.0191(2) 0.0190(2) 0.0156(2) 0.00081(17) 0.00415(17) 0.00032(18)
Mo7 0.0195(2) 0.0217(2) 0.0156(2) 0.00138(18) 0.00257(18) 0.00219(19)
Mo8 0.0199(2) 0.0203(2) 0.0152(2) 0.00200(18) 0.00497(18) 0.00103(19)
Mo11 0.0169(2) 0.0196(2) 0.0190(2) -0.00021(18) 0.00308(18) 0.00048(18)
Ni2 0.0137(4) 0.0143(4) 0.0131(4) 0.0017(3) 0.0026(3) 0.0018(4)
Ni3 0.0159(3) 0.0266(4) 0.0222(4) -0.0047(3) 0.0052(3) 0.0028(3)
P1 0.0244(8) 0.0230(7) 0.0190(7) -0.0030(6) 0.0077(6) 0.0009(6)
P3 0.0154(7) 0.0188(7) 0.0161(6) 0.0011(5) 0.0032(5) 0.0027(5)
P4 0.0264(8) 0.0292(8) 0.0188(7) 0.0090(6) 0.0029(6) 0.0065(6)
P7 0.0182(7) 0.0203(7) 0.0319(8) 0.0006(6) 0.0063(6) -0.0005(6)
O5 0.026(2) 0.0211(19) 0.0191(19) 0.0020(15) 0.0066(15) -0.0008(16)
O6 0.0196(19) 0.0212(19) 0.0158(18) 0.0029(15) 0.0033(14) 0.0043(15)
O8 0.0158(18) 0.0230(19) 0.0192(18) 0.0047(15) 0.0047(15) 0.0021(15)
O10 0.0181(19) 0.0216(19) 0.0197(19) -0.0005(15) 0.0054(15) 0.0018(15)
O14 0.0199(19) 0.0195(19) 0.0154(18) 0.0016(14) 0.0035(14) 0.0010(15)
O16 0.024(2) 0.0212(19) 0.0188(19) 0.0022(15) 0.0036(15) 0.0021(16)
O17 0.0181(19) 0.0230(19) 0.0159(18) 0.0004(15) 0.0056(14) 0.0033(15)
O18 0.027(2) 0.023(2) 0.0209(19) 0.0003(16) 0.0043(16) 0.0094(17)
O20 0.034(2) 0.025(2) 0.029(2) -0.0038(17) 0.0052(18) 0.0017(18)
O21 0.0193(19) 0.024(2) 0.0173(18) 0.0026(15) 0.0027(15) -0.0002(16)
O22 0.025(2) 0.031(2) 0.025(2) -0.0014(17) 0.0038(17) -0.0051(17)
O24 0.022(2) 0.024(2) 0.024(2) -0.0013(16) 0.0089(16) -0.0033(16)
O25 0.0189(19) 0.0195(19) 0.0182(18) 0.0011(15) 0.0043(15) 0.0006(15)
O26 0.020(2) 0.031(2) 0.025(2) -0.0027(17) 0.0023(16) 0.0049(17)
O27 0.022(2) 0.027(2) 0.023(2) 0.0012(16) 0.0013(16) 0.0030(17)
O28 0.021(2) 0.029(2) 0.030(2) 0.0026(17) 0.0065(17) -0.0024(17)
O32 0.020(2) 0.033(2) 0.043(3) 0.0030(19) 0.0052(18) -0.0005(18)
O33 0.034(2) 0.036(2) 0.024(2) -0.0022(18) 0.0076(18) 0.0013(19)
O34 0.035(2) 0.027(2) 0.020(2) 0.0012(16) 0.0101(17) 0.0039(18)
O38 0.036(2) 0.030(2) 0.023(2) 0.0046(17) 0.0006(18) -0.0007(19)
O39 0.031(2) 0.023(2) 0.022(2) 0.0001(16) 0.0118(17) 0.0042(17)
O41 0.026(2) 0.031(2) 0.028(2) -0.0013(17) 0.0049(17) -0.0062(18)
O42 0.033(2) 0.030(2) 0.022(2) 0.0064(17) -0.0060(17) 0.0032(18)
O45 0.038(2) 0.034(2) 0.022(2) 0.0084(18) 0.0037(18) 0.0038(19)
O48 0.046(3) 0.026(2) 0.023(2) 0.0041(17) -0.0034(19) 0.0118(19)
O51 0.041(3) 0.026(2) 0.023(2) -0.0070(17) 0.0109(18) -0.0036(19)
O52 0.038(2) 0.028(2) 0.026(2) 0.0069(17) 0.0029(18) 0.0042(19)
O53 0.026(2) 0.034(2) 0.043(3) -0.008(2) 0.0047(19) 0.0044(19)
O55 0.049(3) 0.024(2) 0.054(3) 0.005(2) 0.012(2) 0.006(2)
O56 0.039(3) 0.031(2) 0.029(2) 0.0031(18) 0.0124(19) -0.0023(19)
O61 0.026(2) 0.039(3) 0.045(3) 0.009(2) 0.0118(19) 0.0029(19)
O63 0.034(3) 0.051(3) 0.057(3) 0.014(2) 0.016(2) 0.014(2)
Mo2 0.0219(2) 0.0179(2) 0.0148(2) 0.00327(17) 0.00570(18) 0.00277(18)
Mo3 0.0183(2) 0.0160(2) 0.0183(2) 0.00486(17) 0.00576(17) 0.00129(18)
Mo4 0.0275(3) 0.0162(2) 0.0163(2) 0.00118(17) 0.00583(18) 0.00271(19)
Mo9 0.0185(2) 0.0186(2) 0.0155(2) 0.00307(17) 0.00214(17) 0.00217(18)
Mo10 0.0209(2) 0.0161(2) 0.0164(2) 0.00438(17) 0.00503(18) 0.00298(18)
Mo12 0.0187(2) 0.0181(2) 0.0184(2) 0.00139(18) 0.00301(18) -0.00182(18)
Ni1 0.0150(4) 0.0119(4) 0.0125(4) 0.0034(3) 0.0054(3) 0.0015(3)
Ni4 0.0140(3) 0.0245(4) 0.0292(4) 0.0075(3) 0.0056(3) 0.0066(3)
P2 0.0224(7) 0.0274(8) 0.0224(7) 0.0082(6) 0.0048(6) 0.0084(6)
P5 0.0169(7) 0.0182(7) 0.0161(6) 0.0045(5) 0.0051(5) 0.0034(5)
P6 0.0181(7) 0.0166(7) 0.0331(8) 0.0021(6) 0.0084(6) -0.0010(6)
P8 0.0392(9) 0.0223(8) 0.0377(9) 0.0012(7) 0.0205(7) 0.0076(7)
O1 0.0167(18) 0.0185(18) 0.0189(18) 0.0049(15) 0.0031(14) 0.0017(15)
O2 0.0184(19) 0.0175(18) 0.0168(18) 0.0006(14) 0.0046(14) 0.0015(15)
O3 0.027(2) 0.0210(19) 0.0196(19) 0.0040(15) 0.0042(16) 0.0008(16)
O4 0.0203(19) 0.0202(19) 0.0168(18) 0.0027(15) 0.0047(15) 0.0027(15)
O7 0.0185(18) 0.0188(18) 0.0162(18) 0.0047(14) 0.0060(14) 0.0040(15)
O9 0.0211(19) 0.0188(19) 0.0170(18) 0.0040(15) 0.0035(15) 0.0028(15)
O11 0.023(2) 0.0153(18) 0.0214(19) 0.0025(15) 0.0051(15) 0.0029(15)
O12 0.031(2) 0.021(2) 0.024(2) 0.0039(16) 0.0090(17) 0.0123(17)
O13 0.0224(19) 0.0193(19) 0.0148(17) 0.0036(14) 0.0062(14) 0.0054(15)
O15 0.0211(19) 0.0180(18) 0.0151(17) 0.0017(14) 0.0068(14) 0.0017(15)
O19 0.024(2) 0.023(2) 0.023(2) 0.0033(16) 0.0099(16) 0.0005(16)
O23 0.029(2) 0.029(2) 0.0195(19) 0.0032(16) -0.0031(16) 0.0072(18)
O29 0.037(2) 0.022(2) 0.026(2) 0.0099(17) 0.0059(18) 0.0041(18)
O30 0.029(2) 0.035(2) 0.028(2) 0.0027(18) 0.0027(18) -0.0100(19)
O31 0.034(2) 0.032(2) 0.023(2) 0.0013(17) 0.0067(17) 0.0052(19)
O35 0.031(2) 0.024(2) 0.033(2) 0.0067(17) 0.0096(18) -0.0002(18)
O36 0.030(2) 0.022(2) 0.027(2) 0.0062(16) 0.0018(17) 0.0065(17)
O37 0.037(2) 0.024(2) 0.024(2) 0.0014(16) 0.0126(18) 0.0047(18)
O40 0.020(2) 0.027(2) 0.023(2) 0.0049(16) 0.0008(16) -0.0008(16)
O43 0.039(2) 0.024(2) 0.025(2) -0.0031(17) 0.0029(18) -0.0019(18)
O44 0.039(3) 0.032(2) 0.024(2) 0.0071(18) 0.0017(18) 0.0043(19)
O46 0.058(3) 0.020(2) 0.023(2) 0.0022(16) 0.017(2) 0.010(2)
O47 0.023(2) 0.035(2) 0.034(2) 0.0130(18) 0.0113(17) 0.0112(18)
O49 0.025(2) 0.028(2) 0.031(2) 0.0062(17) 0.0088(17) -0.0056(17)
O50 0.051(3) 0.020(2) 0.054(3) 0.000(2) 0.013(2) 0.000(2)
O54 0.022(2) 0.040(3) 0.041(3) -0.002(2) 0.0100(18) 0.0057(19)
O57 0.044(3) 0.028(2) 0.031(2) -0.0009(18) 0.003(2) -0.006(2)
O58 0.039(3) 0.035(2) 0.030(2) 0.0132(19) 0.0046(19) 0.017(2)
O60 0.029(2) 0.049(3) 0.042(3) 0.014(2) 0.015(2) 0.013(2)
O64 0.035(3) 0.045(3) 0.089(4) -0.020(3) 0.000(3) 0.005(2)
O65 0.177(7) 0.032(3) 0.049(3) -0.008(2) 0.069(4) -0.014(4)
O66 0.041(4) 0.071(5) 0.261(12) 0.074(6) 0.016(5) 0.017(3)
N1 0.080(5) 0.031(3) 0.059(4) 0.007(3) 0.031(4) 0.005(3)
N2 0.046(3) 0.026(3) 0.043(3) 0.004(2) 0.014(3) 0.007(2)
N4 0.053(4) 0.069(5) 0.043(4) 0.014(3) 0.013(3) 0.030(4)
N8 0.108(8) 0.142(10) 0.070(6) -0.013(7) 0.000(6) 0.072(8)
C1 0.067(5) 0.031(4) 0.049(4) 0.016(3) 0.021(4) 0.007(3)
C2 0.067(5) 0.046(5) 0.053(5) -0.004(4) 0.008(4) 0.011(4)
C3 0.049(5) 0.038(4) 0.068(5) -0.009(4) 0.015(4) 0.002(3)
C5 0.049(4) 0.039(4) 0.047(4) 0.014(3) 0.024(3) 0.010(3)
C6 0.083(6) 0.043(4) 0.046(4) 0.001(4) 0.023(4) 0.008(4)
C7 0.063(5) 0.048(5) 0.063(5) 0.003(4) 0.002(4) 0.008(4)
C8 0.066(6) 0.055(5) 0.063(6) -0.001(4) 0.010(5) 0.016(4)
C10 0.064(6) 0.088(7) 0.053(5) 0.031(5) 0.023(4) 0.038(5)
C11 0.053(5) 0.058(5) 0.070(6) 0.018(5) 0.016(4) 0.011(4)
C13 0.072(6) 0.072(6) 0.048(5) 0.005(4) -0.001(4) 0.021(5)
N3 0.078(5) 0.034(3) 0.053(4) -0.002(3) -0.007(4) 0.000(3)
N5 0.073(5) 0.035(4) 0.078(5) 0.004(4) -0.036(4) -0.010(3)
N7 0.137(9) 0.045(5) 0.133(9) 0.032(5) 0.079(7) 0.012(5)
N10 0.095(8) 0.178(13) 0.095(8) 0.077(9) -0.010(6) -0.049(8)
C4 0.051(5) 0.040(4) 0.056(5) 0.001(4) -0.024(4) -0.001(4)
C9 0.069(6) 0.045(5) 0.080(6) 0.013(4) 0.019(5) 0.008(4)
C15 0.153(11) 0.052(6) 0.056(6) 0.002(5) 0.002(6) 0.011(6)
C16 0.084(8) 0.108(9) 0.076(7) -0.012(7) 0.004(6) 0.013(7)
C17 0.046(6) 0.043(5) 0.210(15) 0.015(7) -0.012(7) -0.007(4)
C18 0.091(8) 0.118(10) 0.065(6) 0.038(7) 0.028(6) 0.022(7)
C19 0.124(11) 0.098(9) 0.108(10) -0.020(8) 0.057(9) -0.034(8)
C20 0.168(13) 0.036(5) 0.080(8) -0.021(5) -0.054(8) 0.011(6)
C23 0.109(11) 0.061(7) 0.163(15) 0.064(9) -0.061(10) -0.034(7)
C24 0.086(8) 0.039(6) 0.196(15) -0.004(8) 0.013(9) 0.004(5)
N6 0.116(7) 0.040(4) 0.065(5) 0.000(4) -0.029(5) 0.001(4)
N9 0.189(12) 0.063(6) 0.074(6) 0.020(5) -0.005(7) 0.036(7)
N11 0.058(5) 0.040(4) 0.111(7) -0.007(5) -0.023(5) 0.001(3)
N12 0.413(17) 0.096(7) 0.117(8) 0.027(6) 0.027(10) 0.081(9)
C12 0.092(8) 0.049(5) 0.075(7) 0.005(5) -0.009(6) -0.003(5)
C14 0.085(7) 0.046(5) 0.072(6) -0.010(4) -0.012(5) 0.009(5)
C21 0.106(10) 0.124(11) 0.079(8) -0.003(7) -0.021(7) -0.004(9)
C25 0.143(13) 0.086(9) 0.098(9) 0.027(7) 0.013(9) -0.024(9)
C26 0.100(10) 0.158(14) 0.107(11) 0.012(10) 0.018(8) -0.046(10)
C28 0.221(19) 0.077(9) 0.132(13) 0.049(9) -0.081(13) -0.021(11)
C29 0.354(16) 0.082(7) 0.093(8) 0.014(6) 0.030(9) 0.080(9)
C30 0.364(17) 0.098(8) 0.098(8) 0.029(7) 0.041(9) 0.069(9)
C31 0.34(3) 0.099(12) 0.113(14) 0.006(10) -0.037(18) 0.032(16)
C32 0.091(8) 0.058(6) 0.069(6) -0.020(5) -0.018(5) 0.001(5)
O1W 0.063(5) 0.139(8) 0.386(19) 0.175(11) 0.047(8) 0.025(5)
O2W 0.29(2) 0.073(9) 1.04(7) -0.10(2) -0.21(3) 0.070(12)
O3W 0.055(4) 0.098(6) 0.157(8) -0.048(5) 0.010(5) 0.007(4)
O4W 0.077(6) 0.088(6) 0.45(2) -0.122(10) -0.105(9) 0.032(5)
O5W 0.045(3) 0.047(3) 0.038(3) 0.014(2) 0.000(2) -0.004(2)
O6W 0.039(3) 0.046(3) 0.035(2) 0.005(2) 0.015(2) 0.008(2)
O7W 0.274(19) 0.170(13) 0.48(3) 0.155(17) 0.23(2) 0.117(13)
O8W 0.156(10) 0.085(7) 0.209(12) -0.008(7) -0.023(9) 0.011(7)
O9W 0.238(15) 0.37(2) 0.148(11) 0.051(12) 0.064(10) 0.238(16)

loop_
_atom_type_symbol
_atom_type_description
_atom_type_scat_dispersion_real
_atom_type_scat_dispersion_imag
_atom_type_scat_source
C C 0.0033 0.0016 'International Tables Vol C Tables 4.2.6.8 and 6.1.1.4'
H H 0.0000 0.0000 'International Tables Vol C Tables 4.2.6.8 and 6.1.1.4'
Mo Mo -1.6832 0.6857 'International Tables Vol C Tables 4.2.6.8 and 6.1.1.4'
N N 0.0061 0.0033 'International Tables Vol C Tables 4.2.6.8 and 6.1.1.4'
Ni Ni 0.3393 1.1124 'International Tables Vol C Tables 4.2.6.8 and 6.1.1.4'
O O 0.0106 0.0060 'International Tables Vol C Tables 4.2.6.8 and 6.1.1.4'
P P 0.1023 0.0942 'International Tables Vol C Tables 4.2.6.8 and 6.1.1.4'

loop_
_geom_angle_atom_site_label_1
_geom_angle_atom_site_label_2
_geom_angle_atom_site_label_3
_geom_angle
_geom_angle_site_symmetry_1
_geom_angle_site_symmetry_3
O56 Mo1 O18 104.79(19) . .
O56 Mo1 O17 102.49(19) . .
O18 Mo1 O17 95.41(15) . .
O56 Mo1 O48 97.6(2) . .
O18 Mo1 O48 85.84(17) . .
O17 Mo1 O48 158.86(16) . .
O56 Mo1 O5 96.52(18) . .
O18 Mo1 O5 157.70(16) . .
O17 Mo1 O5 86.19(15) . .
O48 Mo1 O5 84.90(16) . .
O56 Mo1 O6 169.86(17) . .
O18 Mo1 O6 84.15(15) . .
O17 Mo1 O6 81.06(14) . .
O48 Mo1 O6 78.06(15) . .
O5 Mo1 O6 74.10(13) . .
O56 Mo1 Mo6 100.14(15) . .
O18 Mo1 Mo6 47.94(11) . .
O17 Mo1 Mo6 49.17(10) . .
O48 Mo1 Mo6 133.33(12) . .
O5 Mo1 Mo6 134.68(10) . .
O6 Mo1 Mo6 89.38(9) . .
O52 Mo5 O24 105.52(19) . .
O52 Mo5 O10 102.80(18) . .
O24 Mo5 O10 95.41(15) . .
O52 Mo5 O28 95.86(18) . .
O24 Mo5 O28 86.04(16) . .
O10 Mo5 O28 160.12(15) . .
O52 Mo5 O16 96.80(18) . .
O24 Mo5 O16 156.73(15) . .
O10 Mo5 O16 85.81(15) . .
O28 Mo5 O16 85.22(15) . .
O52 Mo5 O25 168.84(17) . .
O24 Mo5 O25 83.99(15) . .
O10 Mo5 O25 81.71(14) . .
O28 Mo5 O25 78.73(14) . .
O16 Mo5 O25 73.17(14) . .
O52 Mo5 Mo8 100.92(15) . .
O24 Mo5 Mo8 48.18(11) . .
O10 Mo5 Mo8 48.94(11) . .
O28 Mo5 Mo8 133.90(12) . .
O16 Mo5 Mo8 133.93(10) . .
O25 Mo5 Mo8 89.75(9) . .
O41 Mo6 O18 104.65(19) . .
O41 Mo6 O17 101.06(18) . .
O18 Mo6 O17 95.58(15) . .
O41 Mo6 O39 96.42(18) . .
O18 Mo6 O39 85.99(16) . .
O17 Mo6 O39 161.41(15) . .
O41 Mo6 O21 98.76(18) . .
O18 Mo6 O21 155.16(15) . .
O17 Mo6 O21 87.90(15) . .
O39 Mo6 O21 83.22(15) . .
O41 Mo6 O14 171.21(17) . .
O18 Mo6 O14 83.75(15) . .
O17 Mo6 O14 80.37(14) . .
O39 Mo6 O14 81.39(14) . .
O21 Mo6 O14 72.56(13) . .
O41 Mo6 Mo1 98.95(14) . .
O18 Mo6 Mo1 48.08(11) . .
O17 Mo6 Mo1 49.20(10) . .
O39 Mo6 Mo1 133.89(12) . .
O21 Mo6 Mo1 135.98(11) . .
O14 Mo6 Mo1 88.58(9) . .
O33 Mo7 O27 104.30(19) . .
O33 Mo7 O8 103.04(19) . .
O27 Mo7 O8 95.35(15) . .
O33 Mo7 O42 96.86(19) . .
O27 Mo7 O42 86.55(16) . .
O8 Mo7 O42 158.84(16) . .
O33 Mo7 O5 97.36(18) . .
O27 Mo7 O5 157.36(16) . .
O8 Mo7 O5 86.00(15) . .
O42 Mo7 O5 84.37(16) . .
O33 Mo7 O6 170.17(17) . .
O27 Mo7 O6 83.81(15) . .
O8 Mo7 O6 81.39(14) . .
O42 Mo7 O6 77.86(15) . .
O5 Mo7 O6 74.03(14) . .
O33 Mo7 Mo11 99.95(15) . .
O27 Mo7 Mo11 48.19(11) . .
O8 Mo7 Mo11 48.93(10) . .
O42 Mo7 Mo11 134.31(12) . .
O5 Mo7 Mo11 134.26(10) . .
O6 Mo7 Mo11 89.59(9) . .
O38 Mo8 O24 104.92(18) . .
O38 Mo8 O10 103.10(19) . .
O24 Mo8 O10 95.42(15) . .
O38 Mo8 O34 96.32(19) . .
O24 Mo8 O34 86.81(16) . .
O10 Mo8 O34 159.12(15) . .
O38 Mo8 O21 98.78(17) . .
O24 Mo8 O21 155.30(15) . .
O10 Mo8 O21 85.75(15) . .
O34 Mo8 O21 83.76(15) . .
O38 Mo8 O14 170.53(17) . .
O24 Mo8 O14 83.07(15) . .
O10 Mo8 O14 80.82(14) . .
O34 Mo8 O14 78.85(14) . .
O21 Mo8 O14 72.73(13) . .
O38 Mo8 Mo5 100.70(14) . .
O24 Mo8 Mo5 48.11(11) . .
O10 Mo8 Mo5 49.01(11) . .
O34 Mo8 Mo5 134.51(12) . .
O21 Mo8 Mo5 133.67(10) . .
O14 Mo8 Mo5 88.40(9) . .
O20 Mo11 O27 105.38(19) . .
O20 Mo11 O8 102.04(18) . .
O27 Mo11 O8 95.61(15) . .
O20 Mo11 O22 96.43(18) . .
O27 Mo11 O22 85.51(16) . .
O8 Mo11 O22 160.45(16) . .
O20 Mo11 O16 99.44(18) . .
O27 Mo11 O16 153.69(16) . .
O8 Mo11 O16 87.53(15) . .
O22 Mo11 O16 83.15(15) . .
O20 Mo11 O25 171.38(17) . .
O27 Mo11 O25 82.50(15) . .
O8 Mo11 O25 80.32(14) . .
O22 Mo11 O25 80.49(14) . .
O16 Mo11 O25 72.27(14) . .
O20 Mo11 Mo7 100.02(14) . .
O27 Mo11 Mo7 48.22(11) . .
O8 Mo11 Mo7 49.17(10) . .
O22 Mo11 Mo7 133.49(12) . .
O16 Mo11 Mo7 135.33(10) . .
O25 Mo11 Mo7 87.81(9) . .
O17 Ni2 O17 180.0 2_675 .
O17 Ni2 O8 85.65(14) 2_675 .
O17 Ni2 O8 94.35(14) . .
O17 Ni2 O8 94.35(14) 2_675 2_675
O17 Ni2 O8 85.65(14) . 2_675
O8 Ni2 O8 180.0 . 2_675
O17 Ni2 O10 97.01(14) 2_675 2_675
O17 Ni2 O10 82.99(13) . 2_675
O8 Ni2 O10 83.47(13) . 2_675
O8 Ni2 O10 96.53(13) 2_675 2_675
O17 Ni2 O10 82.99(14) 2_675 .
O17 Ni2 O10 97.01(14) . .
O8 Ni2 O10 96.53(13) . .
O8 Ni2 O10 83.47(13) 2_675 .
O10 Ni2 O10 180.00(11) 2_675 .
O53 Ni3 O26 124.63(17) . .
O53 Ni3 O32 105.29(19) . 2_775
O26 Ni3 O32 96.27(18) . 2_775
O53 Ni3 O61 102.8(2) . .
O26 Ni3 O61 111.71(18) . .
O32 Ni3 O61 116.82(18) 2_775 .
O53 P1 O34 112.2(2) . .
O53 P1 O39 111.5(2) . .
O34 P1 O39 112.7(2) . .
O53 P1 O51 107.9(2) . .
O34 P1 O51 108.4(2) . .
O39 P1 O51 103.6(2) . .
O26 P3 O25 111.1(2) . .
O26 P3 O6 111.3(2) . .
O25 P3 O6 107.8(2) . .
O26 P3 O14 108.7(2) . .
O25 P3 O14 109.5(2) . .
O6 P3 O14 108.4(2) . .
O45 P4 O42 112.2(2) . .
O45 P4 O48 110.4(2) . .
O42 P4 O48 113.3(2) . .
O45 P4 O63 105.0(3) . .
O42 P4 O63 106.9(3) . .
O48 P4 O63 108.7(3) . .
O32 P7 O22 109.0(2) . .
O32 P7 O28 109.9(2) . .
O22 P7 O28 111.9(2) . .
O32 P7 O55 106.9(3) . .
O22 P7 O55 109.9(3) . .
O28 P7 O55 109.1(3) . .
Mo7 O5 Mo1 113.15(17) . .
P3 O6 Mo1 125.6(2) . .
P3 O6 Mo7 126.3(2) . .
Mo1 O6 Mo7 98.36(13) . .
Mo11 O8 Mo7 81.90(14) . .
Mo11 O8 Ni2 133.56(18) . .
Mo7 O8 Ni2 135.83(19) . .
Mo8 O10 Mo5 82.05(14) . .
Mo8 O10 Ni2 133.77(19) . .
Mo5 O10 Ni2 134.05(18) . .
P3 O14 Mo8 125.2(2) . .
P3 O14 Mo6 127.1(2) . .
Mo8 O14 Mo6 100.67(14) . .
Mo11 O16 Mo5 113.60(17) . .
Mo6 O17 Mo1 81.63(14) . .
Mo6 O17 Ni2 133.55(18) . .
Mo1 O17 Ni2 137.31(19) . .
Mo6 O18 Mo1 83.98(15) . .
Mo6 O21 Mo8 113.46(17) . .
P7 O22 Mo11 136.1(2) . .
Mo5 O24 Mo8 83.71(15) . .
P3 O25 Mo5 124.8(2) . .
P3 O25 Mo11 127.8(2) . .
Mo5 O25 Mo11 100.26(14) . .
P3 O26 Ni3 126.1(2) . .
Mo11 O27 Mo7 83.58(15) . .
P7 O28 Mo5 132.3(2) . .
P7 O32 Ni3 126.4(3) . 2_775
P1 O34 Mo8 133.6(2) . .
P1 O39 Mo6 132.1(2) . .
P4 O42 Mo7 136.9(2) . .
P4 O48 Mo1 136.3(3) . .
P1 O53 Ni3 134.7(3) . .
O44 Mo2 O19 103.92(19) . .
O44 Mo2 O2 102.44(18) . .
O19 Mo2 O2 95.63(15) . .
O44 Mo2 O37 97.58(19) . .
O19 Mo2 O37 85.68(16) . .
O2 Mo2 O37 158.96(15) . .
O44 Mo2 O3 96.45(18) . .
O19 Mo2 O3 158.65(15) . .
O2 Mo2 O3 86.06(15) . .
O37 Mo2 O3 85.33(16) . .
O44 Mo2 O13 169.50(17) . .
O19 Mo2 O13 85.37(15) . .
O2 Mo2 O13 81.19(14) . .
O37 Mo2 O13 77.99(14) . .
O3 Mo2 O13 73.83(14) . .
O44 Mo2 Mo3 100.16(15) . .
O19 Mo2 Mo3 48.11(11) . .
O2 Mo2 Mo3 48.99(10) . .
O37 Mo2 Mo3 133.22(12) . .
O3 Mo2 Mo3 134.39(11) . .
O13 Mo2 Mo3 89.67(9) . .
O29 Mo3 O19 105.19(18) . .
O29 Mo3 O2 100.62(18) . .
O19 Mo3 O2 95.72(15) . .
O29 Mo3 O49 97.36(18) . .
O19 Mo3 O49 85.43(17) . .
O2 Mo3 O49 160.98(15) . .
O29 Mo3 O11 98.01(17) . .
O19 Mo3 O11 155.51(15) . .
O2 Mo3 O11 87.52(14) . .
O49 Mo3 O11 83.89(15) . .
O29 Mo3 O9 171.07(17) . .
O19 Mo3 O9 83.35(15) . .
O2 Mo3 O9 80.79(14) . .
O49 Mo3 O9 80.50(15) . .
O11 Mo3 O9 73.18(13) . .
O29 Mo3 Mo2 99.76(15) . .
O19 Mo3 Mo2 48.14(11) . .
O2 Mo3 Mo2 49.05(10) . .
O49 Mo3 Mo2 133.26(12) . .
O11 Mo3 Mo2 135.33(10) . .
O9 Mo3 Mo2 87.85(9) . .
O57 Mo4 O12 104.72(19) . .
O57 Mo4 O4 101.76(19) . .
O12 Mo4 O4 95.39(15) . .
O57 Mo4 O46 97.7(2) . .
O12 Mo4 O46 86.09(17) . .
O4 Mo4 O46 159.37(16) . .
O57 Mo4 O3 98.17(19) . .
O12 Mo4 O3 156.07(16) . .
O4 Mo4 O3 86.59(15) . .
O46 Mo4 O3 83.99(16) . .
O57 Mo4 O13 170.78(17) . .
O12 Mo4 O13 83.52(15) . .
O4 Mo4 O13 81.27(14) . .
O46 Mo4 O13 78.46(15) . .
O3 Mo4 O13 73.19(14) . .
O57 Mo4 Mo10 99.29(15) . .
O12 Mo4 Mo10 47.96(11) . .
O4 Mo4 Mo10 49.20(10) . .
O46 Mo4 Mo10 133.69(13) . .
O3 Mo4 Mo10 134.88(11) . .
O13 Mo4 Mo10 89.29(9) . .
O31 Mo9 O40 105.55(19) . .
O31 Mo9 O1 103.51(18) . .
O40 Mo9 O1 95.26(15) . .
O31 Mo9 O23 96.66(18) . .
O40 Mo9 O23 85.70(16) . .
O1 Mo9 O23 158.71(15) . .
O31 Mo9 O15 96.78(17) . .
O40 Mo9 O15 156.87(15) . .
O1 Mo9 O15 85.11(14) . .
O23 Mo9 O15 85.82(15) . .
O31 Mo9 O7 168.35(17) . .
O40 Mo9 O7 84.46(15) . .
O1 Mo9 O7 81.05(14) . .
O23 Mo9 O7 77.87(14) . .
O15 Mo9 O7 72.73(13) . .
O31 Mo9 Mo12 101.51(14) . .
O40 Mo9 Mo12 48.13(11) . .
O1 Mo9 Mo12 48.83(10) . .
O23 Mo9 Mo12 133.35(12) . .
O15 Mo9 Mo12 133.14(10) . .
O7 Mo9 Mo12 89.58(9) . .
O35 Mo10 O12 105.56(19) . .
O35 Mo10 O4 102.45(18) . .
O12 Mo10 O4 95.35(15) . .
O35 Mo10 O36 94.92(18) . .
O12 Mo10 O36 87.55(16) . .
O4 Mo10 O36 160.87(16) . .
O35 Mo10 O15 98.20(17) . .
O12 Mo10 O15 155.12(16) . .
O4 Mo10 O15 86.52(14) . .
O36 Mo10 O15 83.10(15) . .
O35 Mo10 O7 169.99(17) . .
O12 Mo10 O7 83.39(15) . .
O4 Mo10 O7 80.79(14) . .
O36 Mo10 O7 80.77(14) . .
O15 Mo10 O7 72.39(13) . .
O35 Mo10 Mo4 100.47(14) . .
O12 Mo10 Mo4 47.96(11) . .
O4 Mo10 Mo4 49.16(10) . .
O36 Mo10 Mo4 135.31(12) . .
O15 Mo10 Mo4 134.59(10) . .
O7 Mo10 Mo4 88.84(9) . .
O43 Mo12 O40 105.71(19) . .
O43 Mo12 O1 102.54(18) . .
O40 Mo12 O1 95.46(15) . .
O43 Mo12 O30 96.83(19) . .
O40 Mo12 O30 85.99(17) . .
O1 Mo12 O30 159.36(16) . .
O43 Mo12 O11 97.66(18) . .
O40 Mo12 O11 155.71(16) . .
O1 Mo12 O11 85.69(14) . .
O30 Mo12 O11 84.73(15) . .
O43 Mo12 O9 170.09(17) . .
O40 Mo12 O9 82.94(15) . .
O1 Mo12 O9 81.06(14) . .
O30 Mo12 O9 78.68(15) . .
O11 Mo12 O9 73.24(13) . .
O43 Mo12 Mo9 100.90(14) . .
O40 Mo12 Mo9 48.13(11) . .
O1 Mo12 Mo9 49.02(10) . .
O30 Mo12 Mo9 133.73(13) . .
O11 Mo12 Mo9 133.69(10) . .
O9 Mo12 Mo9 88.45(9) . .
O2 Ni1 O2 180.000(1) 2_566 .
O2 Ni1 O4 84.27(13) 2_566 .
O2 Ni1 O4 95.73(13) . .
O2 Ni1 O4 95.73(13) 2_566 2_566
O2 Ni1 O4 84.27(13) . 2_566
O4 Ni1 O4 179.999(1) . 2_566
O2 Ni1 O1 83.42(13) 2_566 .
O2 Ni1 O1 96.58(13) . .
O4 Ni1 O1 96.13(13) . .
O4 Ni1 O1 83.87(14) 2_566 .
O2 Ni1 O1 96.58(13) 2_566 2_566
O2 Ni1 O1 83.42(13) . 2_566
O4 Ni1 O1 83.87(14) . 2_566
O4 Ni1 O1 96.13(13) 2_566 2_566
O1 Ni1 O1 180.0 . 2_566
O60 Ni4 O47 123.31(18) . .
O60 Ni4 O54 106.1(2) . 2_666
O47 Ni4 O54 101.32(19) . 2_666
O60 Ni4 O64 100.5(2) . .
O47 Ni4 O64 109.9(2) . .
O54 Ni4 O64 116.7(2) 2_666 .
O60 P2 O23 114.2(3) . .
O60 P2 O36 111.1(3) . .
O23 P2 O36 110.8(2) . .
O60 P2 O58 104.6(2) . .
O23 P2 O58 107.8(2) . .
O36 P2 O58 108.0(2) . .
O47 P5 O9 111.5(2) . .
O47 P5 O13 110.4(2) . .
O9 P5 O13 108.3(2) . .
O47 P5 O7 109.6(2) . .
O9 P5 O7 108.7(2) . .
O13 P5 O7 108.2(2) . .
O54 P6 O30 111.0(3) . .
O54 P6 O49 109.4(2) . .
O30 P6 O49 112.3(2) . .
O54 P6 O50 105.2(3) . .
O30 P6 O50 108.9(3) . .
O49 P6 O50 109.7(3) . .
O46 P8 O66 110.3(4) . .
O46 P8 O37 114.9(2) . .
O66 P8 O37 109.0(3) . .
O46 P8 O65 106.9(3) . .
O66 P8 O65 106.2(5) . .
O37 P8 O65 109.2(3) . .
Mo12 O1 Mo9 82.16(14) . .
Mo12 O1 Ni1 133.59(17) . .
Mo9 O1 Ni1 134.28(18) . .
Mo3 O2 Mo2 81.96(13) . .
Mo3 O2 Ni1 133.83(18) . .
Mo2 O2 Ni1 136.06(18) . .
Mo4 O3 Mo2 113.02(18) . .
Mo4 O4 Mo10 81.64(14) . .
Mo4 O4 Ni1 134.92(18) . .
Mo10 O4 Ni1 134.45(18) . .
P5 O7 Mo9 125.5(2) . .
P5 O7 Mo10 126.6(2) . .
Mo9 O7 Mo10 101.24(13) . .
P5 O9 Mo12 125.8(2) . .
P5 O9 Mo3 127.0(2) . .
Mo12 O9 Mo3 99.22(14) . .
Mo3 O11 Mo12 113.68(17) . .
Mo10 O12 Mo4 84.08(15) . .
P5 O13 Mo2 126.2(2) . .
P5 O13 Mo4 125.71(19) . .
Mo2 O13 Mo4 99.56(14) . .
Mo10 O15 Mo9 112.76(16) . .
Mo3 O19 Mo2 83.75(15) . .
P2 O23 Mo9 134.1(2) . .
P6 O30 Mo12 135.5(3) . .
P2 O36 Mo10 133.3(2) . .
P8 O37 Mo2 134.9(2) . .
Mo12 O40 Mo9 83.74(15) . .
P8 O46 Mo4 136.2(2) . .
P5 O47 Ni4 127.9(2) . .
P6 O49 Mo3 137.0(2) . .
P6 O54 Ni4 129.3(3) . 2_666
P2 O60 Ni4 136.7(3) . .
Ni4 O64 H64 109.4 . .
C5 N1 C6 107.8(6) . .
C5 N2 C1 108.6(6) . .
C5 N2 C3 123.9(6) . .
C1 N2 C3 127.4(6) . .
C10 N4 C11 107.7(8) . .
C10 N4 C13 125.9(8) . .
C11 N4 C13 126.0(7) . .
C10 N8 C8 108.3(9) . .
C6 C1 N2 107.1(6) . .
C6 C1 H1 126.5 . .
N2 C1 H1 126.5 . .
C3 C2 C7 117.1(7) . .
C3 C2 H2A 108.0 . .
C7 C2 H2A 108.1 . .
C3 C2 H2B 108.0 . .
C7 C2 H2B 108.0 . .
H2A C2 H2B 107.3 . .
C2 C3 N2 113.0(7) . .
C2 C3 H3A 109.0 . .
N2 C3 H3A 109.0 . .
C2 C3 H3B 109.0 . .
N2 C3 H3B 109.0 . .
H3A C3 H3B 107.8 . .
N1 C5 N2 108.6(6) . .
N1 C5 H5 125.7 . .
N2 C5 H5 125.7 . .
C1 C6 N1 107.8(7) . .
C1 C6 H6 126.1 . .
N1 C6 H6 126.1 . .
C2 C7 C13 116.7(7) . .
C2 C7 H7A 108.2 . .
C13 C7 H7A 108.1 . .
C2 C7 H7B 108.1 . .
C13 C7 H7B 108.1 . .
H7A C7 H7B 107.3 . .
C11 C8 N8 107.9(9) . .
C11 C8 H8 126.1 . .
N8 C8 H8 126.1 . .
N8 C10 N4 106.9(9) . .
N8 C10 H10 126.5 . .
N4 C10 H10 126.5 . .
C8 C11 N4 109.2(8) . .
C8 C11 H11 125.4 . .
N4 C11 H11 125.4 . .
N4 C13 C7 111.6(7) . .
N4 C13 H13A 109.3 . .
C7 C13 H13A 109.3 . .
N4 C13 H13B 109.3 . .
C7 C13 H13B 109.3 . .
H13A C13 H13B 108.0 . .
C4 N3 C15 109.1(8) . .
C4 N5 C20 107.5(8) . .
C4 N5 C17 125.9(10) . .
C20 N5 C17 126.6(9) . .
C18 N7 C24 107.3(11) . .
C18 N7 C16 123.6(10) . .
C24 N7 C16 129.0(11) . .
C18 N10 C23 106.5(11) . .
N5 C4 N3 110.1(8) . .
N5 C4 H4 125.0 . .
N3 C4 H4 125.0 . .
C17 C9 C19 118.1(10) . .
C17 C9 H9A 107.8 . .
C19 C9 H9A 107.7 . .
C17 C9 H9B 107.8 . .
C19 C9 H9B 107.8 . .
H9A C9 H9B 107.1 . .
N3 C15 C20 104.0(10) . .
N3 C15 H15 128.0 . .
C20 C15 H15 128.0 . .
C19 C16 N7 101.2(10) . .
C19 C16 H16A 111.5 . .
N7 C16 H16A 111.5 . .
C19 C16 H16B 111.5 . .
N7 C16 H16B 111.5 . .
H16A C16 H16B 109.3 . .
C9 C17 N5 109.2(8) . .
C9 C17 H17A 109.8 . .
N5 C17 H17A 109.8 . .
C9 C17 H17B 109.8 . .
N5 C17 H17B 109.9 . .
H17A C17 H17B 108.3 . .
N7 C18 N10 108.4(12) . .
N7 C18 H18 125.7 . .
N10 C18 H18 125.8 . .
C16 C19 C9 110.3(12) . .
C16 C19 H19A 109.6 . .
C9 C19 H19A 109.6 . .
C16 C19 H19B 109.6 . .
C9 C19 H19B 109.6 . .
H19A C19 H19B 108.1 . .
N5 C20 C15 109.4(9) . .
N5 C20 H20 125.3 . .
C15 C20 H20 125.3 . .
C24 C23 N10 106.2(12) . .
C24 C23 H23 127.0 . .
N10 C23 H23 126.8 . .
C23 C24 N7 111.5(15) . .
C23 C24 H24 124.2 . .
N7 C24 H24 124.3 . .
C32 N6 C14 109.3(9) . .
C32 N6 C21 128.9(10) . .
C14 N6 C21 121.3(9) . .
C29 N9 C31 114.1(13) . .
C29 N9 C28 122.6(14) . .
C31 N9 C28 123.0(14) . .
C32 N11 C12 107.6(8) . .
C29 N12 C30 108.3(14) . .
C14 C12 N11 108.4(10) . .
C14 C12 H12 125.8 . .
N11 C12 H12 125.8 . .
C12 C14 N6 105.4(9) . .
C12 C14 H14 127.3 . .
N6 C14 H14 127.3 . .
C26 C21 N6 109.0(12) . .
C26 C21 H21A 109.9 . .
N6 C21 H21A 109.9 . .
C26 C21 H21B 109.9 . .
N6 C21 H21B 109.9 . .
H21A C21 H21B 108.3 . .
C28 C25 C26 110.5(12) . .
C28 C25 H25A 109.6 . .
C26 C25 H25A 109.6 . .
C28 C25 H25B 109.5 . .
C26 C25 H25B 109.5 . .
H25A C25 H25B 108.1 . .
C21 C26 C25 108.7(13) . .
C21 C26 H26A 109.9 . .
C25 C26 H26A 109.9 . .
C21 C26 H26B 110.0 . .
C25 C26 H26B 110.0 . .
H26A C26 H26B 108.3 . .
C25 C28 N9 118.4(13) . .
C25 C28 H28A 107.6 . .
N9 C28 H28A 107.8 . .
C25 C28 H28B 107.7 . .
N9 C28 H28B 107.7 . .
H28A C28 H28B 107.1 . .
N9 C29 N12 104.9(14) . .
N9 C29 H29 127.8 . .
N12 C29 H29 127.2 . .
C31 C30 N12 107.4(17) . .
C31 C30 H30 126.1 . .
N12 C30 H30 126.5 . .
C30 C31 N9 104.2(18) . .
C30 C31 H31 128.1 . .
N9 C31 H31 127.7 . .
N11 C32 N6 109.1(10) . .
N11 C32 H32 125.4 . .
N6 C32 H32 125.5 . .
H1WA O1W H1WB 120.0 . .
H2WA O2W H2WB 120.0 . .
H3WA O3W H3WB 120.0 . .
H4WA O4W H4WB 120.0 . .
H5WA O5W H5WB 120.0 . .
H6WA O6W H6WB 120.0 . .
H7WA O7W H7WB 120.0 . .
H8WA O8W H8WB 120.0 . .
H9WA O9W H9WB 120.0 . .

loop_
_geom_bond_atom_site_label_1
_geom_bond_atom_site_label_2
_geom_bond_distance
_geom_bond_site_symmetry_2
Mo1 O56 1.668(4) .
Mo1 O18 1.923(4) .
Mo1 O17 1.966(4) .
Mo1 O48 2.031(4) .
Mo1 O5 2.076(4) .
Mo1 O6 2.289(4) .
Mo1 Mo6 2.5699(8) .
Mo5 O52 1.660(4) .
Mo5 O24 1.929(4) .
Mo5 O10 1.963(4) .
Mo5 O28 2.080(4) .
Mo5 O16 2.093(4) .
Mo5 O25 2.241(4) .
Mo5 Mo8 2.5751(8) .
Mo6 O41 1.668(4) .
Mo6 O18 1.919(4) .
Mo6 O17 1.965(4) .
Mo6 O39 2.026(4) .
Mo6 O21 2.082(4) .
Mo6 O14 2.270(4) .
Mo7 O33 1.656(4) .
Mo7 O27 1.933(4) .
Mo7 O8 1.968(4) .
Mo7 O42 2.035(4) .
Mo7 O5 2.077(4) .
Mo7 O6 2.292(4) .
Mo7 Mo11 2.5752(7) .
Mo8 O38 1.661(4) .
Mo8 O24 1.931(4) .
Mo8 O10 1.960(4) .
Mo8 O34 2.058(4) .
Mo8 O21 2.087(4) .
Mo8 O14 2.258(3) .
Mo11 O20 1.662(4) .
Mo11 O27 1.932(4) .
Mo11 O8 1.961(4) .
Mo11 O22 2.038(4) .
Mo11 O16 2.074(4) .
Mo11 O25 2.301(4) .
Ni2 O17 2.104(4) 2_675
Ni2 O17 2.104(4) .
Ni2 O8 2.165(4) .
Ni2 O8 2.165(4) 2_675
Ni2 O10 2.182(4) 2_675
Ni2 O10 2.182(4) .
Ni3 O53 1.898(4) .
Ni3 O26 1.932(4) .
Ni3 O32 1.940(4) 2_775
Ni3 O61 1.978(4) .
P1 O53 1.504(4) .
P1 O34 1.519(4) .
P1 O39 1.528(4) .
P1 O51 1.554(4) .
P3 O26 1.513(4) .
P3 O25 1.527(4) .
P3 O6 1.531(4) .
P3 O14 1.537(4) .
P4 O45 1.497(4) .
P4 O42 1.514(4) .
P4 O48 1.517(4) .
P4 O63 1.569(5) .
P7 O32 1.505(4) .
P7 O22 1.517(4) .
P7 O28 1.526(4) .
P7 O55 1.549(5) .
O32 Ni3 1.940(4) 2_775
Mo2 O44 1.666(4) .
Mo2 O19 1.934(4) .
Mo2 O2 1.969(4) .
Mo2 O37 2.046(4) .
Mo2 O3 2.082(4) .
Mo2 O13 2.257(3) .
Mo2 Mo3 2.5814(8) .
Mo3 O29 1.660(4) .
Mo3 O19 1.933(4) .
Mo3 O2 1.967(4) .
Mo3 O49 2.025(4) .
Mo3 O11 2.075(4) .
Mo3 O9 2.291(4) .
Mo4 O57 1.666(4) .
Mo4 O12 1.921(4) .
Mo4 O4 1.967(4) .
Mo4 O46 2.042(4) .
Mo4 O3 2.080(4) .
Mo4 O13 2.289(4) .
Mo4 Mo10 2.5728(8) .
Mo9 O31 1.661(4) .
Mo9 O40 1.927(4) .
Mo9 O1 1.960(3) .
Mo9 O23 2.061(4) .
Mo9 O15 2.106(4) .
Mo9 O7 2.246(4) .
Mo9 Mo12 2.5717(7) .
Mo10 O35 1.670(4) .
Mo10 O12 1.921(4) .
Mo10 O4 1.969(4) .
Mo10 O36 2.029(4) .
Mo10 O15 2.091(4) .
Mo10 O7 2.275(4) .
Mo12 O43 1.669(4) .
Mo12 O40 1.927(4) .
Mo12 O1 1.954(4) .
Mo12 O30 2.062(4) .
Mo12 O11 2.084(4) .
Mo12 O9 2.280(4) .
Ni1 O2 2.111(3) 2_566
Ni1 O2 2.111(3) .
Ni1 O4 2.142(4) .
Ni1 O4 2.142(4) 2_566
Ni1 O1 2.212(4) .
Ni1 O1 2.212(4) 2_566
Ni4 O60 1.899(4) .
Ni4 O47 1.914(4) .
Ni4 O54 1.926(4) 2_666
Ni4 O64 1.943(5) .
P2 O60 1.501(4) .
P2 O23 1.521(4) .
P2 O36 1.522(4) .
P2 O58 1.557(4) .
P5 O47 1.504(4) .
P5 O9 1.526(4) .
P5 O13 1.539(4) .
P5 O7 1.544(4) .
P6 O54 1.501(4) .
P6 O30 1.522(4) .
P6 O49 1.522(4) .
P6 O50 1.549(4) .
P8 O46 1.496(4) .
P8 O66 1.508(7) .
P8 O37 1.514(4) .
P8 O65 1.515(6) .
O54 Ni4 1.926(4) 2_666
O64 H64 0.8200 .
N1 C5 1.314(10) .
N1 C6 1.369(10) .
N2 C5 1.315(8) .
N2 C1 1.363(9) .
N2 C3 1.481(9) .
N4 C10 1.345(10) .
N4 C11 1.358(11) .
N4 C13 1.452(11) .
N8 C10 1.322(14) .
N8 C8 1.376(14) .
C1 C6 1.315(10) .
C1 H1 0.9300 .
C2 C3 1.463(11) .
C2 C7 1.481(12) .
C2 H2A 0.9700 .
C2 H2B 0.9700 .
C3 H3A 0.9700 .
C3 H3B 0.9700 .
C5 H5 0.9300 .
C6 H6 0.9300 .
C7 C13 1.493(11) .
C7 H7A 0.9700 .
C7 H7B 0.9700 .
C8 C11 1.275(12) .
C8 H8 0.9300 .
C10 H10 0.9300 .
C11 H11 0.9300 .
C13 H13A 0.9700 .
C13 H13B 0.9700 .
N3 C4 1.302(11) .
N3 C15 1.354(12) .
N5 C4 1.298(10) .
N5 C20 1.321(15) .
N5 C17 1.477(12) .
N7 C18 1.274(13) .
N7 C24 1.349(13) .
N7 C16 1.593(14) .
N10 C18 1.310(16) .
N10 C23 1.40(2) .
C4 H4 0.9300 .
C9 C17 1.449(13) .
C9 C19 1.596(14) .
C9 H9A 0.9700 .
C9 H9B 0.9700 .
C15 C20 1.364(15) .
C15 H15 0.9300 .
C16 C19 1.334(16) .
C16 H16A 0.9700 .
C16 H16B 0.9700 .
C17 H17A 0.9700 .
C17 H17B 0.9700 .
C18 H18 0.9300 .
C19 H19A 0.9700 .
C19 H19B 0.9700 .
C20 H20 0.9300 .
C23 C24 1.208(19) .
C23 H23 0.9300 .
C24 H24 0.9300 .
N6 C32 1.301(12) .
N6 C14 1.343(13) .
N6 C21 1.510(14) .
N9 C29 1.321(16) .
N9 C31 1.40(2) .
N9 C28 1.474(14) .
N11 C32 1.296(13) .
N11 C12 1.343(13) .
N12 C29 1.341(18) .
N12 C30 1.46(2) .
C12 C14 1.333(12) .
C12 H12 0.9300 .
C14 H14 0.9300 .
C21 C26 1.342(16) .
C21 H21A 0.9700 .
C21 H21B 0.9700 .
C25 C28 1.327(18) .
C25 C26 1.623(18) .
C25 H25A 0.9700 .
C25 H25B 0.9700 .
C26 H26A 0.9700 .
C26 H26B 0.9700 .
C28 H28A 0.9700 .
C28 H28B 0.9700 .
C29 H29 0.9300 .
C30 C31 1.33(2) .
C30 H30 0.9300 .
C31 H31 0.9300 .
C32 H32 0.9300 .
O1W H1WA 0.8500 .
O1W H1WB 0.8500 .
O2W H2WA 0.8500 .
O2W H2WB 0.8499 .
O3W H3WA 0.8500 .
O3W H3WB 0.8500 .
O4W H4WA 0.8498 .
O4W H4WB 0.8499 .
O5W H5WA 0.8497 .
O5W H5WB 0.8498 .
O6W H6WA 0.8500 .
O6W H6WB 0.8500 .
O7W H7WA 0.8500 .
O7W H7WB 0.8499 .
O8W H8WA 0.8499 .
O8W H8WB 0.8502 .
O9W H9WA 0.8500 .
O9W H9WB 0.8499 .

loop_
_geom_hbond_atom_site_label_D
_geom_hbond_atom_site_label_H
_geom_hbond_atom_site_label_A
_geom_hbond_distance_DH
_geom_hbond_distance_HA
_geom_hbond_distance_DA
_geom_hbond_angle_DHA
_geom_hbond_site_symmetry_A
O9W H9WB O50 0.85 1.90 2.498(11) 126.5 2_666
O8W H8WB O35 0.85 2.16 2.943(11) 152.3 1_655
O8W H8WA O12 0.85 2.61 3.208(11) 128.2 2_656
O5W H5WB O29 0.85 3.38 3.422(6) 85.4 1_655
O4W H4WA O40 0.85 2.60 2.969(11) 107.4 2_666
O4W H4WA O64 0.85 2.23 2.537(10) 101.1 2_666
O3W H3WA O9W 0.85 2.50 3.13(2) 132.1 2_656
O2W H2WB O2W 0.85 2.64 3.09(6) 114.8 2_665
O2W H2WA O7W 0.85 2.28 2.55(3) 99.0 2_665
O64 H64 O47 0.82 2.65 3.329(7) 141.0 2_666
O64 H64 O19 0.82 2.19 2.648(6) 115.2 2_666
O9W H9WA O8W 0.85 1.97 2.661(16) 137.4 .
O4W H4WB O66 0.85 1.79 2.469(12) 135.4 .
O3W H3WB N10 0.85 2.69 3.25(2) 124.9 .
O1W H1WB N12 0.85 2.72 3.43(2) 141.5 .

loop_
_geom_torsion_atom_site_label_1
_geom_torsion_atom_site_label_2
_geom_torsion_atom_site_label_3
_geom_torsion_atom_site_label_4
_geom_torsion
_geom_torsion_site_symmetry_1
_geom_torsion_site_symmetry_2
_geom_torsion_site_symmetry_3
_geom_torsion_site_symmetry_4
O56 Mo1 Mo6 O41 0.9(2) . . . .
O18 Mo1 Mo6 O41 101.7(2) . . . .
O17 Mo1 Mo6 O41 -96.9(2) . . . .
O48 Mo1 Mo6 O41 111.5(2) . . . .
O5 Mo1 Mo6 O41 -109.0(2) . . . .
O6 Mo1 Mo6 O41 -175.63(17) . . . .
O56 Mo1 Mo6 O18 -100.8(2) . . . .
O17 Mo1 Mo6 O18 161.4(2) . . . .
O48 Mo1 Mo6 O18 9.8(2) . . . .
O5 Mo1 Mo6 O18 149.3(2) . . . .
O6 Mo1 Mo6 O18 82.67(18) . . . .
O56 Mo1 Mo6 O17 97.8(2) . . . .
O18 Mo1 Mo6 O17 -161.4(2) . . . .
O48 Mo1 Mo6 O17 -151.6(2) . . . .
O5 Mo1 Mo6 O17 -12.0(2) . . . .
O6 Mo1 Mo6 O17 -78.70(17) . . . .
O56 Mo1 Mo6 O39 -107.1(2) . . . .
O18 Mo1 Mo6 O39 -6.3(2) . . . .
O17 Mo1 Mo6 O39 155.1(2) . . . .
O48 Mo1 Mo6 O39 3.5(2) . . . .
O5 Mo1 Mo6 O39 143.1(2) . . . .
O6 Mo1 Mo6 O39 76.40(18) . . . .
O56 Mo1 Mo6 O21 113.5(2) . . . .
O18 Mo1 Mo6 O21 -145.7(2) . . . .
O17 Mo1 Mo6 O21 15.7(2) . . . .
O48 Mo1 Mo6 O21 -135.9(2) . . . .
O5 Mo1 Mo6 O21 3.7(2) . . . .
O6 Mo1 Mo6 O21 -63.01(17) . . . .
O56 Mo1 Mo6 O14 176.29(18) . . . .
O18 Mo1 Mo6 O14 -82.88(18) . . . .
O17 Mo1 Mo6 O14 78.49(17) . . . .
O48 Mo1 Mo6 O14 -73.08(19) . . . .
O5 Mo1 Mo6 O14 66.47(17) . . . .
O6 Mo1 Mo6 O14 -0.21(13) . . . .
O52 Mo5 Mo8 O38 0.6(2) . . . .
O24 Mo5 Mo8 O38 -100.5(2) . . . .
O10 Mo5 Mo8 O38 98.1(2) . . . .
O28 Mo5 Mo8 O38 -108.7(2) . . . .
O16 Mo5 Mo8 O38 111.3(2) . . . .
O25 Mo5 Mo8 O38 177.32(18) . . . .
O52 Mo5 Mo8 O24 101.1(2) . . . .
O10 Mo5 Mo8 O24 -161.3(2) . . . .
O28 Mo5 Mo8 O24 -8.1(2) . . . .
O16 Mo5 Mo8 O24 -148.2(2) . . . .
O25 Mo5 Mo8 O24 -82.15(18) . . . .
O52 Mo5 Mo8 O10 -97.5(2) . . . .
O24 Mo5 Mo8 O10 161.3(2) . . . .
O28 Mo5 Mo8 O10 153.2(2) . . . .
O16 Mo5 Mo8 O10 13.2(2) . . . .
O25 Mo5 Mo8 O10 79.20(17) . . . .
O52 Mo5 Mo8 O34 110.6(2) . . . .
O24 Mo5 Mo8 O34 9.5(2) . . . .
O10 Mo5 Mo8 O34 -151.8(2) . . . .
O28 Mo5 Mo8 O34 1.4(2) . . . .
O16 Mo5 Mo8 O34 -138.7(2) . . . .
O25 Mo5 Mo8 O34 -72.64(17) . . . .
O52 Mo5 Mo8 O21 -112.7(2) . . . .
O24 Mo5 Mo8 O21 146.2(2) . . . .
O10 Mo5 Mo8 O21 -15.1(2) . . . .
O28 Mo5 Mo8 O21 138.1(2) . . . .
O16 Mo5 Mo8 O21 -2.0(2) . . . .
O25 Mo5 Mo8 O21 64.05(17) . . . .
O52 Mo5 Mo8 O14 -176.74(18) . . . .
O24 Mo5 Mo8 O14 82.13(18) . . . .
O10 Mo5 Mo8 O14 -79.22(17) . . . .
O28 Mo5 Mo8 O14 73.99(18) . . . .
O16 Mo5 Mo8 O14 -66.06(17) . . . .
O25 Mo5 Mo8 O14 -0.02(13) . . . .
O33 Mo7 Mo11 O20 -1.4(2) . . . .
O27 Mo7 Mo11 O20 -101.7(2) . . . .
O8 Mo7 Mo11 O20 97.3(2) . . . .
O42 Mo7 Mo11 O20 -111.3(2) . . . .
O5 Mo7 Mo11 O20 109.3(2) . . . .
O6 Mo7 Mo11 O20 176.22(17) . . . .
O33 Mo7 Mo11 O27 100.3(2) . . . .
O8 Mo7 Mo11 O27 -161.0(2) . . . .
O42 Mo7 Mo11 O27 -9.6(2) . . . .
O5 Mo7 Mo11 O27 -149.0(2) . . . .
O6 Mo7 Mo11 O27 -82.06(18) . . . .
O33 Mo7 Mo11 O8 -98.7(2) . . . .
O27 Mo7 Mo11 O8 161.0(2) . . . .
O42 Mo7 Mo11 O8 151.4(2) . . . .
O5 Mo7 Mo11 O8 11.9(2) . . . .
O6 Mo7 Mo11 O8 78.91(17) . . . .
O33 Mo7 Mo11 O22 107.5(2) . . . .
O27 Mo7 Mo11 O22 7.2(2) . . . .
O8 Mo7 Mo11 O22 -153.8(2) . . . .
O42 Mo7 Mo11 O22 -2.4(2) . . . .
O5 Mo7 Mo11 O22 -141.8(2) . . . .
O6 Mo7 Mo11 O22 -74.85(18) . . . .
O33 Mo7 Mo11 O16 -115.9(2) . . . .
O27 Mo7 Mo11 O16 143.7(2) . . . .
O8 Mo7 Mo11 O16 -17.3(2) . . . .
O42 Mo7 Mo11 O16 134.1(2) . . . .
O5 Mo7 Mo11 O16 -5.3(2) . . . .
O6 Mo7 Mo11 O16 61.66(18) . . . .
O33 Mo7 Mo11 O25 -177.77(17) . . . .
O27 Mo7 Mo11 O25 81.89(18) . . . .
O8 Mo7 Mo11 O25 -79.08(17) . . . .
O42 Mo7 Mo11 O25 72.32(19) . . . .
O5 Mo7 Mo11 O25 -67.13(17) . . . .
O6 Mo7 Mo11 O25 -0.17(13) . . . .
O33 Mo7 O5 Mo1 -170.1(2) . . . .
O27 Mo7 O5 Mo1 -7.1(5) . . . .
O8 Mo7 O5 Mo1 87.23(19) . . . .
O42 Mo7 O5 Mo1 -73.9(2) . . . .
O6 Mo7 O5 Mo1 5.05(16) . . . .
Mo11 Mo7 O5 Mo1 78.2(2) . . . .
O56 Mo1 O5 Mo7 171.0(2) . . . .
O18 Mo1 O5 Mo7 8.1(5) . . . .
O17 Mo1 O5 Mo7 -86.84(19) . . . .
O48 Mo1 O5 Mo7 74.0(2) . . . .
O6 Mo1 O5 Mo7 -5.06(16) . . . .
Mo6 Mo1 O5 Mo7 -77.8(2) . . . .
O26 P3 O6 Mo1 -109.5(3) . . . .
O25 P3 O6 Mo1 128.5(2) . . . .
O14 P3 O6 Mo1 10.1(3) . . . .
O26 P3 O6 Mo7 112.2(3) . . . .
O25 P3 O6 Mo7 -9.8(3) . . . .
O14 P3 O6 Mo7 -128.3(2) . . . .
O56 Mo1 O6 P3 -165.7(9) . . . .
O18 Mo1 O6 P3 42.1(3) . . . .
O17 Mo1 O6 P3 -54.4(3) . . . .
O48 Mo1 O6 P3 129.0(3) . . . .
O5 Mo1 O6 P3 -142.9(3) . . . .
Mo6 Mo1 O6 P3 -5.7(2) . . . .
O56 Mo1 O6 Mo7 -18.5(11) . . . .
O18 Mo1 O6 Mo7 -170.75(16) . . . .
O17 Mo1 O6 Mo7 92.82(15) . . . .
O48 Mo1 O6 Mo7 -83.78(16) . . . .
O5 Mo1 O6 Mo7 4.26(13) . . . .
Mo6 Mo1 O6 Mo7 141.50(10) . . . .
O27 Mo7 O6 P3 -42.0(3) . . . .
O8 Mo7 O6 P3 54.4(3) . . . .
O42 Mo7 O6 P3 -129.8(3) . . . .
O5 Mo7 O6 P3 142.6(3) . . . .
Mo11 Mo7 O6 P3 5.9(2) . . . .
O27 Mo7 O6 Mo1 171.08(16) . . . .
O8 Mo7 O6 Mo1 -92.53(15) . . . .
O42 Mo7 O6 Mo1 83.29(16) . . . .
O5 Mo7 O6 Mo1 -4.26(13) . . . .
Mo11 Mo7 O6 Mo1 -140.98(10) . . . .
O20 Mo11 O8 Mo7 -92.92(18) . . . .
O27 Mo11 O8 Mo7 14.14(15) . . . .
O22 Mo11 O8 Mo7 106.5(4) . . . .
O16 Mo11 O8 Mo7 167.95(14) . . . .
O25 Mo11 O8 Mo7 95.52(13) . . . .
O20 Mo11 O8 Ni2 117.3(3) . . . .
O27 Mo11 O8 Ni2 -135.7(3) . . . .
O22 Mo11 O8 Ni2 -43.3(6) . . . .
O16 Mo11 O8 Ni2 18.1(3) . . . .
O25 Mo11 O8 Ni2 -54.3(2) . . . .
Mo7 Mo11 O8 Ni2 -149.8(3) . . . .
O33 Mo7 O8 Mo11 91.91(18) . . . .
O27 Mo7 O8 Mo11 -14.13(15) . . . .
O42 Mo7 O8 Mo11 -108.4(4) . . . .
O5 Mo7 O8 Mo11 -171.45(14) . . . .
O6 Mo7 O8 Mo11 -97.02(13) . . . .
O33 Mo7 O8 Ni2 -119.6(3) . . . .
O27 Mo7 O8 Ni2 134.4(3) . . . .
O42 Mo7 O8 Ni2 40.1(6) . . . .
O5 Mo7 O8 Ni2 -23.0(3) . . . .
O6 Mo7 O8 Ni2 51.5(2) . . . .
Mo11 Mo7 O8 Ni2 148.5(3) . . . .
O17 Ni2 O8 Mo11 -61.8(3) 2_675 . . .
O17 Ni2 O8 Mo11 118.2(3) . . . .
O10 Ni2 O8 Mo11 -159.4(3) 2_675 . . .
O10 Ni2 O8 Mo11 20.6(3) . . . .
O17 Ni2 O8 Mo7 163.8(3) 2_675 . . .
O17 Ni2 O8 Mo7 -16.2(3) . . . .
O10 Ni2 O8 Mo7 66.2(3) 2_675 . . .
O10 Ni2 O8 Mo7 -113.8(3) . . . .
O38 Mo8 O10 Mo5 -92.88(17) . . . .
O24 Mo8 O10 Mo5 13.84(15) . . . .
O34 Mo8 O10 Mo5 109.1(4) . . . .
O21 Mo8 O10 Mo5 169.08(14) . . . .
O14 Mo8 O10 Mo5 95.90(13) . . . .
O38 Mo8 O10 Ni2 120.2(3) . . . .
O24 Mo8 O10 Ni2 -133.1(3) . . . .
O34 Mo8 O10 Ni2 -37.8(6) . . . .
O21 Mo8 O10 Ni2 22.1(2) . . . .
O14 Mo8 O10 Ni2 -51.1(2) . . . .
Mo5 Mo8 O10 Ni2 -147.0(3) . . . .
O52 Mo5 O10 Mo8 93.43(18) . . . .
O24 Mo5 O10 Mo8 -13.85(15) . . . .
O28 Mo5 O10 Mo8 -107.2(4) . . . .
O16 Mo5 O10 Mo8 -170.54(14) . . . .
O25 Mo5 O10 Mo8 -96.95(14) . . . .
O52 Mo5 O10 Ni2 -119.8(3) . . . .
O24 Mo5 O10 Ni2 132.9(3) . . . .
O28 Mo5 O10 Ni2 39.6(6) . . . .
O16 Mo5 O10 Ni2 -23.7(3) . . . .
O25 Mo5 O10 Ni2 49.8(2) . . . .
Mo8 Mo5 O10 Ni2 146.8(3) . . . .
O17 Ni2 O10 Mo8 -160.6(3) 2_675 . . .
O17 Ni2 O10 Mo8 19.4(3) . . . .
O8 Ni2 O10 Mo8 114.6(3) . . . .
O8 Ni2 O10 Mo8 -65.4(3) 2_675 . . .
O17 Ni2 O10 Mo5 68.1(3) 2_675 . . .
O17 Ni2 O10 Mo5 -111.9(3) . . . .
O8 Ni2 O10 Mo5 -16.7(3) . . . .
O8 Ni2 O10 Mo5 163.3(3) 2_675 . . .
O26 P3 O14 Mo8 -104.5(3) . . . .
O25 P3 O14 Mo8 17.0(3) . . . .
O6 P3 O14 Mo8 134.3(2) . . . .
O26 P3 O14 Mo6 110.6(3) . . . .
O25 P3 O14 Mo6 -127.9(2) . . . .
O6 P3 O14 Mo6 -10.5(3) . . . .
O24 Mo8 O14 P3 38.3(3) . . . .
O10 Mo8 O14 P3 -58.3(3) . . . .
O34 Mo8 O14 P3 126.4(3) . . . .
O21 Mo8 O14 P3 -146.7(3) . . . .
Mo5 Mo8 O14 P3 -9.7(2) . . . .
O24 Mo8 O14 Mo6 -169.52(17) . . . .
O10 Mo8 O14 Mo6 93.81(16) . . . .
O34 Mo8 O14 Mo6 -81.42(16) . . . .
O21 Mo8 O14 Mo6 5.44(14) . . . .
Mo5 Mo8 O14 Mo6 142.50(11) . . . .
O18 Mo6 O14 P3 -41.6(3) . . . .
O17 Mo6 O14 P3 55.1(3) . . . .
O39 Mo6 O14 P3 -128.5(3) . . . .
O21 Mo6 O14 P3 145.9(3) . . . .
Mo1 Mo6 O14 P3 6.3(2) . . . .
O18 Mo6 O14 Mo8 166.96(16) . . . .
O17 Mo6 O14 Mo8 -96.27(16) . . . .
O39 Mo6 O14 Mo8 80.09(16) . . . .
O21 Mo6 O14 Mo8 -5.46(13) . . . .
Mo1 Mo6 O14 Mo8 -145.07(11) . . . .
O20 Mo11 O16 Mo5 170.7(2) . . . .
O27 Mo11 O16 Mo5 10.2(4) . . . .
O8 Mo11 O16 Mo5 -87.51(19) . . . .
O22 Mo11 O16 Mo5 75.28(19) . . . .
O25 Mo11 O16 Mo5 -6.89(15) . . . .
Mo7 Mo11 O16 Mo5 -74.5(2) . . . .
O52 Mo5 O16 Mo11 -168.0(2) . . . .
O24 Mo5 O16 Mo11 -4.3(5) . . . .
O10 Mo5 O16 Mo11 89.63(19) . . . .
O28 Mo5 O16 Mo11 -72.62(19) . . . .
O25 Mo5 O16 Mo11 7.04(16) . . . .
Mo8 Mo5 O16 Mo11 79.7(2) . . . .
O41 Mo6 O17 Mo1 92.32(17) . . . .
O18 Mo6 O17 Mo1 -13.82(15) . . . .
O39 Mo6 O17 Mo1 -107.8(5) . . . .
O21 Mo6 O17 Mo1 -169.16(14) . . . .
O14 Mo6 O17 Mo1 -96.50(13) . . . .
O41 Mo6 O17 Ni2 -115.4(3) . . . .
O18 Mo6 O17 Ni2 138.4(3) . . . .
O39 Mo6 O17 Ni2 44.4(6) . . . .
O21 Mo6 O17 Ni2 -16.9(3) . . . .
O14 Mo6 O17 Ni2 55.8(2) . . . .
Mo1 Mo6 O17 Ni2 152.3(3) . . . .
O56 Mo1 O17 Mo6 -92.69(18) . . . .
O18 Mo1 O17 Mo6 13.78(15) . . . .
O48 Mo1 O17 Mo6 106.2(4) . . . .
O5 Mo1 O17 Mo6 171.47(14) . . . .
O6 Mo1 O17 Mo6 96.98(13) . . . .
O56 Mo1 O17 Ni2 117.1(3) . . . .
O18 Mo1 O17 Ni2 -136.4(3) . . . .
O48 Mo1 O17 Ni2 -43.9(6) . . . .
O5 Mo1 O17 Ni2 21.3(3) . . . .
O6 Mo1 O17 Ni2 -53.2(3) . . . .
Mo6 Mo1 O17 Ni2 -150.2(3) . . . .
O8 Ni2 O17 Mo6 -119.8(2) . . . .
O8 Ni2 O17 Mo6 60.2(2) 2_675 . . .
O10 Ni2 O17 Mo6 157.3(3) 2_675 . . .
O10 Ni2 O17 Mo6 -22.7(3) . . . .
O8 Ni2 O17 Mo1 17.4(3) . . . .
O8 Ni2 O17 Mo1 -162.6(3) 2_675 . . .
O10 Ni2 O17 Mo1 -65.5(3) 2_675 . . .
O10 Ni2 O17 Mo1 114.5(3) . . . .
O41 Mo6 O18 Mo1 -88.93(18) . . . .
O17 Mo6 O18 Mo1 14.06(16) . . . .
O39 Mo6 O18 Mo1 175.48(16) . . . .
O21 Mo6 O18 Mo1 111.1(3) . . . .
O14 Mo6 O18 Mo1 93.71(14) . . . .
O56 Mo1 O18 Mo6 90.41(19) . . . .
O17 Mo1 O18 Mo6 -14.05(16) . . . .
O48 Mo1 O18 Mo6 -172.87(17) . . . .
O5 Mo1 O18 Mo6 -107.2(4) . . . .
O6 Mo1 O18 Mo6 -94.47(14) . . . .
O41 Mo6 O21 Mo8 -172.2(2) . . . .
O18 Mo6 O21 Mo8 -11.9(5) . . . .
O17 Mo6 O21 Mo8 86.90(19) . . . .
O39 Mo6 O21 Mo8 -76.75(19) . . . .
O14 Mo6 O21 Mo8 6.33(16) . . . .
Mo1 Mo6 O21 Mo8 75.1(2) . . . .
O38 Mo8 O21 Mo6 169.3(2) . . . .
O24 Mo8 O21 Mo6 5.7(5) . . . .
O10 Mo8 O21 Mo6 -88.05(19) . . . .
O34 Mo8 O21 Mo6 73.87(19) . . . .
O14 Mo8 O21 Mo6 -6.36(16) . . . .
Mo5 Mo8 O21 Mo6 -76.6(2) . . . .
O32 P7 O22 Mo11 -149.9(3) . . . .
O28 P7 O22 Mo11 -28.0(4) . . . .
O55 P7 O22 Mo11 93.3(4) . . . .
O20 Mo11 O22 P7 -119.1(4) . . . .
O27 Mo11 O22 P7 135.9(4) . . . .
O8 Mo11 O22 P7 41.8(7) . . . .
O16 Mo11 O22 P7 -20.3(4) . . . .
O25 Mo11 O22 P7 52.8(4) . . . .
Mo7 Mo11 O22 P7 130.5(3) . . . .
O52 Mo5 O24 Mo8 -90.89(19) . . . .
O10 Mo5 O24 Mo8 14.02(15) . . . .
O28 Mo5 O24 Mo8 174.13(15) . . . .
O16 Mo5 O24 Mo8 106.0(4) . . . .
O25 Mo5 O24 Mo8 95.06(14) . . . .
O38 Mo8 O24 Mo5 91.09(19) . . . .
O10 Mo8 O24 Mo5 -14.04(16) . . . .
O34 Mo8 O24 Mo5 -173.22(15) . . . .
O21 Mo8 O24 Mo5 -105.7(3) . . . .
O14 Mo8 O24 Mo5 -94.08(14) . . . .
O26 P3 O25 Mo5 103.2(3) . . . .
O6 P3 O25 Mo5 -134.7(2) . . . .
O14 P3 O25 Mo5 -16.9(3) . . . .
O26 P3 O25 Mo11 -112.4(3) . . . .
O6 P3 O25 Mo11 9.8(3) . . . .
O14 P3 O25 Mo11 127.6(2) . . . .
O52 Mo5 O25 P3 172.9(8) . . . .
O24 Mo5 O25 P3 -38.2(2) . . . .
O10 Mo5 O25 P3 58.2(2) . . . .
O28 Mo5 O25 P3 -125.3(3) . . . .
O16 Mo5 O25 P3 146.3(3) . . . .
Mo8 Mo5 O25 P3 9.7(2) . . . .
O52 Mo5 O25 Mo11 20.7(10) . . . .
O24 Mo5 O25 Mo11 169.61(16) . . . .
O10 Mo5 O25 Mo11 -94.00(15) . . . .
O28 Mo5 O25 Mo11 82.47(15) . . . .
O16 Mo5 O25 Mo11 -5.90(13) . . . .
Mo8 Mo5 O25 Mo11 -142.46(11) . . . .
O27 Mo11 O25 P3 42.5(3) . . . .
O8 Mo11 O25 P3 -54.5(3) . . . .
O22 Mo11 O25 P3 129.2(3) . . . .
O16 Mo11 O25 P3 -145.0(3) . . . .
Mo7 Mo11 O25 P3 -5.6(2) . . . .
O27 Mo11 O25 Mo5 -166.48(16) . . . .
O8 Mo11 O25 Mo5 96.48(15) . . . .
O22 Mo11 O25 Mo5 -79.80(16) . . . .
O16 Mo11 O25 Mo5 5.99(13) . . . .
Mo7 Mo11 O25 Mo5 145.39(11) . . . .
O25 P3 O26 Ni3 -114.5(3) . . . .
O6 P3 O26 Ni3 125.4(3) . . . .
O14 P3 O26 Ni3 6.0(4) . . . .
O53 Ni3 O26 P3 -22.4(4) . . . .
O32 Ni3 O26 P3 -135.9(3) 2_775 . . .
O61 Ni3 O26 P3 101.9(3) . . . .
O20 Mo11 O27 Mo7 89.79(18) . . . .
O8 Mo11 O27 Mo7 -14.35(16) . . . .
O22 Mo11 O27 Mo7 -174.76(16) . . . .
O16 Mo11 O27 Mo7 -110.2(3) . . . .
O25 Mo11 O27 Mo7 -93.79(14) . . . .
O33 Mo7 O27 Mo11 -90.64(19) . . . .
O8 Mo7 O27 Mo11 14.30(16) . . . .
O42 Mo7 O27 Mo11 173.15(16) . . . .
O5 Mo7 O27 Mo11 106.7(4) . . . .
O6 Mo7 O27 Mo11 95.01(14) . . . .
O32 P7 O28 Mo5 154.6(3) . . . .
O22 P7 O28 Mo5 33.3(4) . . . .
O55 P7 O28 Mo5 -88.5(4) . . . .
O52 Mo5 O28 P7 107.6(3) . . . .
O24 Mo5 O28 P7 -147.2(3) . . . .
O10 Mo5 O28 P7 -52.3(6) . . . .
O16 Mo5 O28 P7 11.2(3) . . . .
O25 Mo5 O28 P7 -62.6(3) . . . .
Mo8 Mo5 O28 P7 -141.1(2) . . . .
O22 P7 O32 Ni3 25.1(4) . . . 2_775
O28 P7 O32 Ni3 -97.9(3) . . . 2_775
O55 P7 O32 Ni3 143.8(3) . . . 2_775
O53 P1 O34 Mo8 -94.5(4) . . . .
O39 P1 O34 Mo8 32.3(4) . . . .
O51 P1 O34 Mo8 146.4(3) . . . .
O38 Mo8 O34 P1 -146.6(4) . . . .
O24 Mo8 O34 P1 108.7(4) . . . .
O10 Mo8 O34 P1 11.8(7) . . . .
O21 Mo8 O34 P1 -48.4(3) . . . .
O14 Mo8 O34 P1 25.2(3) . . . .
Mo5 Mo8 O34 P1 101.6(3) . . . .
O53 P1 O39 Mo6 90.3(4) . . . .
O34 P1 O39 Mo6 -36.9(4) . . . .
O51 P1 O39 Mo6 -153.9(3) . . . .
O41 Mo6 O39 P1 153.6(3) . . . .
O18 Mo6 O39 P1 -102.1(3) . . . .
O17 Mo6 O39 P1 -6.5(7) . . . .
O21 Mo6 O39 P1 55.5(3) . . . .
O14 Mo6 O39 P1 -17.8(3) . . . .
Mo1 Mo6 O39 P1 -97.5(3) . . . .
O45 P4 O42 Mo7 -123.3(4) . . . .
O48 P4 O42 Mo7 2.5(5) . . . .
O63 P4 O42 Mo7 122.1(4) . . . .
O33 Mo7 O42 P4 128.5(4) . . . .
O27 Mo7 O42 P4 -127.5(4) . . . .
O8 Mo7 O42 P4 -31.6(7) . . . .
O5 Mo7 O42 P4 31.8(4) . . . .
O6 Mo7 O42 P4 -43.1(4) . . . .
Mo11 Mo7 O42 P4 -120.3(3) . . . .
O45 P4 O48 Mo1 123.9(4) . . . .
O42 P4 O48 Mo1 -2.9(5) . . . .
O63 P4 O48 Mo1 -121.5(4) . . . .
O56 Mo1 O48 P4 -127.0(4) . . . .
O18 Mo1 O48 P4 128.6(4) . . . .
O17 Mo1 O48 P4 34.4(7) . . . .
O5 Mo1 O48 P4 -31.1(4) . . . .
O6 Mo1 O48 P4 43.7(4) . . . .
Mo6 Mo1 O48 P4 121.3(3) . . . .
O34 P1 O53 Ni3 41.5(5) . . . .
O39 P1 O53 Ni3 -86.0(4) . . . .
O51 P1 O53 Ni3 160.9(3) . . . .
O26 Ni3 O53 P1 35.6(5) . . . .
O32 Ni3 O53 P1 144.7(4) 2_775 . . .
O61 Ni3 O53 P1 -92.5(4) . . . .
O44 Mo2 Mo3 O29 2.1(2) . . . .
O19 Mo2 Mo3 O29 101.7(2) . . . .
O2 Mo2 Mo3 O29 -95.6(2) . . . .
O37 Mo2 Mo3 O29 112.7(2) . . . .
O3 Mo2 Mo3 O29 -107.5(2) . . . .
O13 Mo2 Mo3 O29 -174.23(17) . . . .
O44 Mo2 Mo3 O19 -99.6(2) . . . .
O2 Mo2 Mo3 O19 162.6(2) . . . .
O37 Mo2 Mo3 O19 11.0(2) . . . .
O3 Mo2 Mo3 O19 150.8(2) . . . .
O13 Mo2 Mo3 O19 84.07(17) . . . .
O44 Mo2 Mo3 O2 97.7(2) . . . .
O19 Mo2 Mo3 O2 -162.6(2) . . . .
O37 Mo2 Mo3 O2 -151.7(2) . . . .
O3 Mo2 Mo3 O2 -11.9(2) . . . .
O13 Mo2 Mo3 O2 -78.58(16) . . . .
O44 Mo2 Mo3 O49 -107.8(2) . . . .
O19 Mo2 Mo3 O49 -8.2(2) . . . .
O2 Mo2 Mo3 O49 154.5(2) . . . .
O37 Mo2 Mo3 O49 2.8(2) . . . .
O3 Mo2 Mo3 O49 142.6(2) . . . .
O13 Mo2 Mo3 O49 75.88(18) . . . .
O44 Mo2 Mo3 O11 114.1(2) . . . .
O19 Mo2 Mo3 O11 -146.3(2) . . . .
O2 Mo2 Mo3 O11 16.4(2) . . . .
O37 Mo2 Mo3 O11 -135.3(2) . . . .
O3 Mo2 Mo3 O11 4.5(2) . . . .
O13 Mo2 Mo3 O11 -62.20(17) . . . .
O44 Mo2 Mo3 O9 177.36(18) . . . .
O19 Mo2 Mo3 O9 -82.99(17) . . . .
O2 Mo2 Mo3 O9 79.65(16) . . . .
O37 Mo2 Mo3 O9 -72.00(18) . . . .
O3 Mo2 Mo3 O9 67.79(17) . . . .
O13 Mo2 Mo3 O9 1.08(13) . . . .
O57 Mo4 Mo10 O35 -0.1(2) . . . .
O12 Mo4 Mo10 O35 -101.6(2) . . . .
O4 Mo4 Mo10 O35 97.5(2) . . . .
O46 Mo4 Mo10 O35 -110.2(2) . . . .
O3 Mo4 Mo10 O35 111.4(2) . . . .
O13 Mo4 Mo10 O35 176.53(17) . . . .
O57 Mo4 Mo10 O12 101.5(2) . . . .
O4 Mo4 Mo10 O12 -161.0(2) . . . .
O46 Mo4 Mo10 O12 -8.7(2) . . . .
O3 Mo4 Mo10 O12 -147.0(2) . . . .
O13 Mo4 Mo10 O12 -81.90(18) . . . .
O57 Mo4 Mo10 O4 -97.6(2) . . . .
O12 Mo4 Mo10 O4 161.0(2) . . . .
O46 Mo4 Mo10 O4 152.3(2) . . . .
O3 Mo4 Mo10 O4 13.9(2) . . . .
O13 Mo4 Mo10 O4 79.06(17) . . . .
O57 Mo4 Mo10 O36 108.0(2) . . . .
O12 Mo4 Mo10 O36 6.5(2) . . . .
O4 Mo4 Mo10 O36 -154.4(2) . . . .
O46 Mo4 Mo10 O36 -2.1(2) . . . .
O3 Mo4 Mo10 O36 -140.5(2) . . . .
O13 Mo4 Mo10 O36 -75.36(18) . . . .
O57 Mo4 Mo10 O15 -112.8(2) . . . .
O12 Mo4 Mo10 O15 145.7(2) . . . .
O4 Mo4 Mo10 O15 -15.23(19) . . . .
O46 Mo4 Mo10 O15 137.1(2) . . . .
O3 Mo4 Mo10 O15 -1.3(2) . . . .
O13 Mo4 Mo10 O15 63.83(17) . . . .
O57 Mo4 Mo10 O7 -176.37(19) . . . .
O12 Mo4 Mo10 O7 82.15(18) . . . .
O4 Mo4 Mo10 O7 -78.81(16) . . . .
O46 Mo4 Mo10 O7 73.47(19) . . . .
O3 Mo4 Mo10 O7 -64.88(18) . . . .
O13 Mo4 Mo10 O7 0.24(13) . . . .
O31 Mo9 Mo12 O43 -0.7(2) . . . .
O40 Mo9 Mo12 O43 -101.4(2) . . . .
O1 Mo9 Mo12 O43 97.2(2) . . . .
O23 Mo9 Mo12 O43 -111.5(2) . . . .
O15 Mo9 Mo12 O43 110.1(2) . . . .
O7 Mo9 Mo12 O43 175.67(18) . . . .
O31 Mo9 Mo12 O40 100.7(2) . . . .
O1 Mo9 Mo12 O40 -161.4(2) . . . .
O23 Mo9 Mo12 O40 -10.1(2) . . . .
O15 Mo9 Mo12 O40 -148.5(2) . . . .
O7 Mo9 Mo12 O40 -82.93(18) . . . .
O31 Mo9 Mo12 O1 -98.0(2) . . . .
O40 Mo9 Mo12 O1 161.4(2) . . . .
O23 Mo9 Mo12 O1 151.2(2) . . . .
O15 Mo9 Mo12 O1 12.89(19) . . . .
O7 Mo9 Mo12 O1 78.45(17) . . . .
O31 Mo9 Mo12 O30 109.9(2) . . . .
O40 Mo9 Mo12 O30 9.2(2) . . . .
O1 Mo9 Mo12 O30 -152.2(2) . . . .
O23 Mo9 Mo12 O30 -0.9(2) . . . .
O15 Mo9 Mo12 O30 -139.3(2) . . . .
O7 Mo9 Mo12 O30 -73.73(19) . . . .
O31 Mo9 Mo12 O11 -112.6(2) . . . .
O40 Mo9 Mo12 O11 146.8(2) . . . .
O1 Mo9 Mo12 O11 -14.6(2) . . . .
O23 Mo9 Mo12 O11 136.6(2) . . . .
O15 Mo9 Mo12 O11 -1.7(2) . . . .
O7 Mo9 Mo12 O11 63.84(17) . . . .
O31 Mo9 Mo12 O9 -177.45(17) . . . .
O40 Mo9 Mo12 O9 81.90(18) . . . .
O1 Mo9 Mo12 O9 -79.48(17) . . . .
O23 Mo9 Mo12 O9 71.76(18) . . . .
O15 Mo9 Mo12 O9 -66.59(16) . . . .
O7 Mo9 Mo12 O9 -1.03(13) . . . .
O43 Mo12 O1 Mo9 -93.63(18) . . . .
O40 Mo12 O1 Mo9 13.82(16) . . . .
O30 Mo12 O1 Mo9 106.9(4) . . . .
O11 Mo12 O1 Mo9 169.46(14) . . . .
O9 Mo12 O1 Mo9 95.77(13) . . . .
O43 Mo12 O1 Ni1 119.0(3) . . . .
O40 Mo12 O1 Ni1 -133.5(3) . . . .
O30 Mo12 O1 Ni1 -40.4(6) . . . .
O11 Mo12 O1 Ni1 22.1(2) . . . .
O9 Mo12 O1 Ni1 -51.6(2) . . . .
Mo9 Mo12 O1 Ni1 -147.3(3) . . . .
O31 Mo9 O1 Mo12 93.59(18) . . . .
O40 Mo9 O1 Mo12 -13.81(16) . . . .
O23 Mo9 O1 Mo12 -105.5(4) . . . .
O15 Mo9 O1 Mo12 -170.60(14) . . . .
O7 Mo9 O1 Mo12 -97.35(13) . . . .
O31 Mo9 O1 Ni1 -119.5(3) . . . .
O40 Mo9 O1 Ni1 133.1(2) . . . .
O23 Mo9 O1 Ni1 41.4(6) . . . .
O15 Mo9 O1 Ni1 -23.7(2) . . . .
O7 Mo9 O1 Ni1 49.6(2) . . . .
Mo12 Mo9 O1 Ni1 146.9(3) . . . .
O2 Ni1 O1 Mo12 -161.3(3) 2_566 . . .
O2 Ni1 O1 Mo12 18.7(3) . . . .
O4 Ni1 O1 Mo12 115.2(2) . . . .
O4 Ni1 O1 Mo12 -64.8(2) 2_566 . . .
O2 Ni1 O1 Mo9 67.1(2) 2_566 . . .
O2 Ni1 O1 Mo9 -112.9(2) . . . .
O4 Ni1 O1 Mo9 -16.4(3) . . . .
O4 Ni1 O1 Mo9 163.6(3) 2_566 . . .
O29 Mo3 O2 Mo2 93.76(17) . . . .
O19 Mo3 O2 Mo2 -12.90(15) . . . .
O49 Mo3 O2 Mo2 -105.5(5) . . . .
O11 Mo3 O2 Mo2 -168.56(14) . . . .
O9 Mo3 O2 Mo2 -95.19(13) . . . .
O29 Mo3 O2 Ni1 -115.5(3) . . . .
O19 Mo3 O2 Ni1 137.9(3) . . . .
O49 Mo3 O2 Ni1 45.3(6) . . . .
O11 Mo3 O2 Ni1 -17.8(2) . . . .
O9 Mo3 O2 Ni1 55.6(2) . . . .
Mo2 Mo3 O2 Ni1 150.8(3) . . . .
O44 Mo2 O2 Mo3 -92.73(18) . . . .
O19 Mo2 O2 Mo3 12.89(15) . . . .
O37 Mo2 O2 Mo3 105.5(4) . . . .
O3 Mo2 O2 Mo3 171.53(14) . . . .
O13 Mo2 O2 Mo3 97.30(13) . . . .
O44 Mo2 O2 Ni1 117.8(3) . . . .
O19 Mo2 O2 Ni1 -136.6(3) . . . .
O37 Mo2 O2 Ni1 -44.0(6) . . . .
O3 Mo2 O2 Ni1 22.1(3) . . . .
O13 Mo2 O2 Ni1 -52.2(3) . . . .
Mo3 Mo2 O2 Ni1 -149.5(3) . . . .
O4 Ni1 O2 Mo3 -118.3(2) . . . .
O4 Ni1 O2 Mo3 61.7(2) 2_566 . . .
O1 Ni1 O2 Mo3 -21.5(3) . . . .
O1 Ni1 O2 Mo3 158.5(3) 2_566 . . .
O4 Ni1 O2 Mo2 17.5(3) . . . .
O4 Ni1 O2 Mo2 -162.5(3) 2_566 . . .
O1 Ni1 O2 Mo2 114.3(3) . . . .
O1 Ni1 O2 Mo2 -65.7(3) 2_566 . . .
O57 Mo4 O3 Mo2 -171.5(2) . . . .
O12 Mo4 O3 Mo2 -8.5(5) . . . .
O4 Mo4 O3 Mo2 87.13(19) . . . .
O46 Mo4 O3 Mo2 -74.5(2) . . . .
O13 Mo4 O3 Mo2 5.23(16) . . . .
Mo10 Mo4 O3 Mo2 76.6(2) . . . .
O44 Mo2 O3 Mo4 170.7(2) . . . .
O19 Mo2 O3 Mo4 8.2(5) . . . .
O2 Mo2 O3 Mo4 -87.24(19) . . . .
O37 Mo2 O3 Mo4 73.55(19) . . . .
O13 Mo2 O3 Mo4 -5.28(16) . . . .
Mo3 Mo2 O3 Mo4 -78.3(2) . . . .
O57 Mo4 O4 Mo10 92.19(18) . . . .
O12 Mo4 O4 Mo10 -14.09(16) . . . .
O46 Mo4 O4 Mo10 -107.3(4) . . . .
O3 Mo4 O4 Mo10 -170.16(14) . . . .
O13 Mo4 O4 Mo10 -96.66(13) . . . .
O57 Mo4 O4 Ni1 -119.3(3) . . . .
O12 Mo4 O4 Ni1 134.5(3) . . . .
O46 Mo4 O4 Ni1 41.2(6) . . . .
O3 Mo4 O4 Ni1 -21.6(3) . . . .
O13 Mo4 O4 Ni1 51.9(2) . . . .
Mo10 Mo4 O4 Ni1 148.5(3) . . . .
O35 Mo10 O4 Mo4 -93.16(17) . . . .
O12 Mo10 O4 Mo4 14.08(16) . . . .
O36 Mo10 O4 Mo4 112.1(4) . . . .
O15 Mo10 O4 Mo4 169.20(14) . . . .
O7 Mo10 O4 Mo4 96.48(13) . . . .
O35 Mo10 O4 Ni1 118.0(3) . . . .
O12 Mo10 O4 Ni1 -134.7(3) . . . .
O36 Mo10 O4 Ni1 -36.8(6) . . . .
O15 Mo10 O4 Ni1 20.4(2) . . . .
O7 Mo10 O4 Ni1 -52.3(2) . . . .
Mo4 Mo10 O4 Ni1 -148.8(3) . . . .
O2 Ni1 O4 Mo4 162.3(3) 2_566 . . .
O2 Ni1 O4 Mo4 -17.7(3) . . . .
O1 Ni1 O4 Mo4 -115.0(3) . . . .
O1 Ni1 O4 Mo4 65.0(3) 2_566 . . .
O2 Ni1 O4 Mo10 -64.0(3) 2_566 . . .
O2 Ni1 O4 Mo10 116.0(3) . . . .
O1 Ni1 O4 Mo10 18.7(3) . . . .
O1 Ni1 O4 Mo10 -161.3(3) 2_566 . . .
O47 P5 O7 Mo9 106.1(3) . . . .
O9 P5 O7 Mo9 -16.0(3) . . . .
O13 P5 O7 Mo9 -133.4(2) . . . .
O47 P5 O7 Mo10 -107.9(3) . . . .
O9 P5 O7 Mo10 130.0(2) . . . .
O13 P5 O7 Mo10 12.7(3) . . . .
O31 Mo9 O7 P5 172.5(8) . . . .
O40 Mo9 O7 P5 -37.8(3) . . . .
O1 Mo9 O7 P5 58.4(2) . . . .
O23 Mo9 O7 P5 -124.6(3) . . . .
O15 Mo9 O7 P5 146.1(3) . . . .
Mo12 Mo9 O7 P5 10.2(2) . . . .
O31 Mo9 O7 Mo10 19.7(9) . . . .
O40 Mo9 O7 Mo10 169.38(16) . . . .
O1 Mo9 O7 Mo10 -94.38(15) . . . .
O23 Mo9 O7 Mo10 82.60(16) . . . .
O15 Mo9 O7 Mo10 -6.75(13) . . . .
Mo12 Mo9 O7 Mo10 -142.68(11) . . . .
O12 Mo10 O7 P5 40.2(3) . . . .
O4 Mo10 O7 P5 -56.3(3) . . . .
O36 Mo10 O7 P5 128.8(3) . . . .
O15 Mo10 O7 P5 -145.6(3) . . . .
Mo4 Mo10 O7 P5 -7.6(2) . . . .
O12 Mo10 O7 Mo9 -167.40(16) . . . .
O4 Mo10 O7 Mo9 96.07(15) . . . .
O36 Mo10 O7 Mo9 -78.82(16) . . . .
O15 Mo10 O7 Mo9 6.82(13) . . . .
Mo4 Mo10 O7 Mo9 144.82(11) . . . .
O47 P5 O9 Mo12 -106.2(3) . . . .
O13 P5 O9 Mo12 132.1(2) . . . .
O7 P5 O9 Mo12 14.8(3) . . . .
O47 P5 O9 Mo3 111.5(3) . . . .
O13 P5 O9 Mo3 -10.1(3) . . . .
O7 P5 O9 Mo3 -127.5(2) . . . .
O40 Mo12 O9 P5 40.3(3) . . . .
O1 Mo12 O9 P5 -56.4(3) . . . .
O30 Mo12 O9 P5 127.6(3) . . . .
O11 Mo12 O9 P5 -144.5(3) . . . .
Mo9 Mo12 O9 P5 -7.7(2) . . . .
O40 Mo12 O9 Mo3 -169.35(16) . . . .
O1 Mo12 O9 Mo3 93.96(15) . . . .
O30 Mo12 O9 Mo3 -82.05(16) . . . .
O11 Mo12 O9 Mo3 5.80(13) . . . .
Mo9 Mo12 O9 Mo3 142.67(11) . . . .
O19 Mo3 O9 P5 -43.1(3) . . . .
O2 Mo3 O9 P5 53.8(3) . . . .
O49 Mo3 O9 P5 -129.6(3) . . . .
O11 Mo3 O9 P5 144.0(3) . . . .
Mo2 Mo3 O9 P5 5.0(2) . . . .
O19 Mo3 O9 Mo12 167.07(16) . . . .
O2 Mo3 O9 Mo12 -96.01(15) . . . .
O49 Mo3 O9 Mo12 80.62(16) . . . .
O11 Mo3 O9 Mo12 -5.83(13) . . . .
Mo2 Mo3 O9 Mo12 -144.83(11) . . . .
O29 Mo3 O11 Mo12 -171.6(2) . . . .
O19 Mo3 O11 Mo12 -10.4(5) . . . .
O2 Mo3 O11 Mo12 88.00(18) . . . .
O49 Mo3 O11 Mo12 -75.01(19) . . . .
O9 Mo3 O11 Mo12 6.87(15) . . . .
Mo2 Mo3 O11 Mo12 75.7(2) . . . .
O43 Mo12 O11 Mo3 169.1(2) . . . .
O40 Mo12 O11 Mo3 4.9(5) . . . .
O1 Mo12 O11 Mo3 -88.85(19) . . . .
O30 Mo12 O11 Mo3 72.84(19) . . . .
O9 Mo12 O11 Mo3 -6.90(15) . . . .
Mo9 Mo12 O11 Mo3 -77.8(2) . . . .
O35 Mo10 O12 Mo4 90.18(18) . . . .
O4 Mo10 O12 Mo4 -14.35(16) . . . .
O36 Mo10 O12 Mo4 -175.40(16) . . . .
O15 Mo10 O12 Mo4 -107.6(3) . . . .
O7 Mo10 O12 Mo4 -94.41(14) . . . .
O57 Mo4 O12 Mo10 -89.3(2) . . . .
O4 Mo4 O12 Mo10 14.36(16) . . . .
O46 Mo4 O12 Mo10 173.72(17) . . . .
O3 Mo4 O12 Mo10 108.1(4) . . . .
O13 Mo4 O12 Mo10 94.91(14) . . . .
O47 P5 O13 Mo2 -110.9(3) . . . .
O9 P5 O13 Mo2 11.4(3) . . . .
O7 P5 O13 Mo2 129.1(2) . . . .
O47 P5 O13 Mo4 107.8(3) . . . .
O9 P5 O13 Mo4 -129.9(2) . . . .
O7 P5 O13 Mo4 -12.2(3) . . . .
O44 Mo2 O13 P5 -167.2(9) . . . .
O19 Mo2 O13 P5 40.3(3) . . . .
O2 Mo2 O13 P5 -56.1(2) . . . .
O37 Mo2 O13 P5 126.9(3) . . . .
O3 Mo2 O13 P5 -144.5(3) . . . .
Mo3 Mo2 O13 P5 -7.6(2) . . . .
O44 Mo2 O13 Mo4 -18.2(10) . . . .
O19 Mo2 O13 Mo4 -170.65(16) . . . .
O2 Mo2 O13 Mo4 92.91(15) . . . .
O37 Mo2 O13 Mo4 -84.09(16) . . . .
O3 Mo2 O13 Mo4 4.48(13) . . . .
Mo3 Mo2 O13 Mo4 141.37(11) . . . .
O12 Mo4 O13 P5 -40.8(3) . . . .
O4 Mo4 O13 P5 55.7(3) . . . .
O46 Mo4 O13 P5 -128.1(3) . . . .
O3 Mo4 O13 P5 144.7(3) . . . .
Mo10 Mo4 O13 P5 6.9(2) . . . .
O12 Mo4 O13 Mo2 169.95(16) . . . .
O4 Mo4 O13 Mo2 -93.55(15) . . . .
O46 Mo4 O13 Mo2 82.64(16) . . . .
O3 Mo4 O13 Mo2 -4.50(13) . . . .
Mo10 Mo4 O13 Mo2 -142.32(11) . . . .
O35 Mo10 O15 Mo9 168.74(19) . . . .
O12 Mo10 O15 Mo9 6.0(4) . . . .
O4 Mo10 O15 Mo9 -89.17(18) . . . .
O36 Mo10 O15 Mo9 74.73(18) . . . .
O7 Mo10 O15 Mo9 -7.74(15) . . . .
Mo4 Mo10 O15 Mo9 -77.7(2) . . . .
O31 Mo9 O15 Mo10 -167.0(2) . . . .
O40 Mo9 O15 Mo10 -2.0(5) . . . .
O1 Mo9 O15 Mo10 89.96(18) . . . .
O23 Mo9 O15 Mo10 -70.76(18) . . . .
O7 Mo9 O15 Mo10 7.82(15) . . . .
Mo12 Mo9 O15 Mo10 80.25(19) . . . .
O29 Mo3 O19 Mo2 -89.58(18) . . . .
O2 Mo3 O19 Mo2 13.08(15) . . . .
O49 Mo3 O19 Mo2 174.03(15) . . . .
O11 Mo3 O19 Mo2 109.7(3) . . . .
O9 Mo3 O19 Mo2 93.08(14) . . . .
O44 Mo2 O19 Mo3 91.25(19) . . . .
O2 Mo2 O19 Mo3 -13.07(15) . . . .
O37 Mo2 O19 Mo3 -171.99(15) . . . .
O3 Mo2 O19 Mo3 -106.7(4) . . . .
O13 Mo2 O19 Mo3 -93.72(14) . . . .
O60 P2 O23 Mo9 94.5(4) . . . .
O36 P2 O23 Mo9 -31.8(4) . . . .
O58 P2 O23 Mo9 -149.7(3) . . . .
O31 Mo9 O23 P2 142.7(4) . . . .
O40 Mo9 O23 P2 -112.1(4) . . . .
O1 Mo9 O23 P2 -18.7(7) . . . .
O15 Mo9 O23 P2 46.3(3) . . . .
O7 Mo9 O23 P2 -26.9(3) . . . .
Mo12 Mo9 O23 P2 -104.6(3) . . . .
O54 P6 O30 Mo12 -142.4(4) . . . .
O49 P6 O30 Mo12 -19.5(5) . . . .
O50 P6 O30 Mo12 102.3(4) . . . .
O43 Mo12 O30 P6 -116.7(4) . . . .
O40 Mo12 O30 P6 137.9(4) . . . .
O1 Mo12 O30 P6 43.1(7) . . . .
O11 Mo12 O30 P6 -19.6(4) . . . .
O9 Mo12 O30 P6 54.3(4) . . . .
Mo9 Mo12 O30 P6 131.1(3) . . . .
O60 P2 O36 Mo10 -86.7(4) . . . .
O23 P2 O36 Mo10 41.4(4) . . . .
O58 P2 O36 Mo10 159.1(3) . . . .
O35 Mo10 O36 P2 -158.2(3) . . . .
O12 Mo10 O36 P2 96.4(3) . . . .
O4 Mo10 O36 P2 -2.9(7) . . . .
O15 Mo10 O36 P2 -60.5(3) . . . .
O7 Mo10 O36 P2 12.7(3) . . . .
Mo4 Mo10 O36 P2 91.5(3) . . . .
O46 P8 O37 Mo2 5.3(5) . . . .
O66 P8 O37 Mo2 -119.0(6) . . . .
O65 P8 O37 Mo2 125.4(4) . . . .
O44 Mo2 O37 P8 -130.4(4) . . . .
O19 Mo2 O37 P8 126.1(4) . . . .
O2 Mo2 O37 P8 31.6(7) . . . .
O3 Mo2 O37 P8 -34.5(4) . . . .
O13 Mo2 O37 P8 39.9(4) . . . .
Mo3 Mo2 O37 P8 117.9(3) . . . .
O43 Mo12 O40 Mo9 90.67(18) . . . .
O1 Mo12 O40 Mo9 -14.01(16) . . . .
O30 Mo12 O40 Mo9 -173.35(16) . . . .
O11 Mo12 O40 Mo9 -105.6(3) . . . .
O9 Mo12 O40 Mo9 -94.27(14) . . . .
O31 Mo9 O40 Mo12 -91.65(18) . . . .
O1 Mo9 O40 Mo12 13.96(16) . . . .
O23 Mo9 O40 Mo12 172.63(16) . . . .
O15 Mo9 O40 Mo12 103.8(4) . . . .
O7 Mo9 O40 Mo12 94.42(14) . . . .
O66 P8 O46 Mo4 115.1(6) . . . .
O37 P8 O46 Mo4 -8.5(5) . . . .
O65 P8 O46 Mo4 -129.8(5) . . . .
O57 Mo4 O46 P8 136.6(4) . . . .
O12 Mo4 O46 P8 -119.0(4) . . . .
O4 Mo4 O46 P8 -24.1(8) . . . .
O3 Mo4 O46 P8 39.2(4) . . . .
O13 Mo4 O46 P8 -34.8(4) . . . .
Mo10 Mo4 O46 P8 -112.6(4) . . . .
O9 P5 O47 Ni4 117.9(3) . . . .
O13 P5 O47 Ni4 -121.7(3) . . . .
O7 P5 O47 Ni4 -2.5(4) . . . .
O60 Ni4 O47 P5 14.0(5) . . . .
O54 Ni4 O47 P5 132.0(3) 2_666 . . .
O64 Ni4 O47 P5 -104.0(4) . . . .
O54 P6 O49 Mo3 139.0(4) . . . .
O30 P6 O49 Mo3 15.2(5) . . . .
O50 P6 O49 Mo3 -106.1(4) . . . .
O29 Mo3 O49 P6 123.6(4) . . . .
O19 Mo3 O49 P6 -131.7(4) . . . .
O2 Mo3 O49 P6 -37.4(7) . . . .
O11 Mo3 O49 P6 26.3(4) . . . .
O9 Mo3 O49 P6 -47.7(4) . . . .
Mo2 Mo3 O49 P6 -125.6(3) . . . .
O30 P6 O54 Ni4 101.8(4) . . . 2_666
O49 P6 O54 Ni4 -22.8(4) . . . 2_666
O50 P6 O54 Ni4 -140.6(3) . . . 2_666
O23 P2 O60 Ni4 -40.9(5) . . . .
O36 P2 O60 Ni4 85.2(5) . . . .
O58 P2 O60 Ni4 -158.5(4) . . . .
O47 Ni4 O60 P2 -29.3(6) . . . .
O54 Ni4 O60 P2 -145.0(4) 2_666 . . .
O64 Ni4 O60 P2 93.1(5) . . . .
C5 N2 C1 C6 -0.3(9) . . . .
C3 N2 C1 C6 178.3(7) . . . .
C7 C2 C3 N2 -52.6(10) . . . .
C5 N2 C3 C2 122.1(8) . . . .
C1 N2 C3 C2 -56.3(10) . . . .
C6 N1 C5 N2 0.1(10) . . . .
C1 N2 C5 N1 0.1(9) . . . .
C3 N2 C5 N1 -178.5(7) . . . .
N2 C1 C6 N1 0.4(10) . . . .
C5 N1 C6 C1 -0.3(10) . . . .
C3 C2 C7 C13 -176.0(7) . . . .
C10 N8 C8 C11 1.5(12) . . . .
C8 N8 C10 N4 -0.5(11) . . . .
C11 N4 C10 N8 -0.6(10) . . . .
C13 N4 C10 N8 -173.7(8) . . . .
N8 C8 C11 N4 -1.9(11) . . . .
C10 N4 C11 C8 1.6(10) . . . .
C13 N4 C11 C8 174.6(8) . . . .
C10 N4 C13 C7 70.1(11) . . . .
C11 N4 C13 C7 -101.7(9) . . . .
C2 C7 C13 N4 57.3(11) . . . .
C20 N5 C4 N3 -1.0(11) . . . .
C17 N5 C4 N3 176.4(8) . . . .
C15 N3 C4 N5 1.1(11) . . . .
C4 N3 C15 C20 -0.7(12) . . . .
C18 N7 C16 C19 92.6(15) . . . .
C24 N7 C16 C19 -92.2(16) . . . .
C19 C9 C17 N5 160.7(10) . . . .
C4 N5 C17 C9 -98.7(12) . . . .
C20 N5 C17 C9 78.3(14) . . . .
C24 N7 C18 N10 -1.1(16) . . . .
C16 N7 C18 N10 175.0(11) . . . .
C23 N10 C18 N7 0.3(16) . . . .
N7 C16 C19 C9 173.5(9) . . . .
C17 C9 C19 C16 64.7(15) . . . .
C4 N5 C20 C15 0.5(13) . . . .
C17 N5 C20 C15 -176.9(9) . . . .
N3 C15 C20 N5 0.1(14) . . . .
C18 N10 C23 C24 0.7(16) . . . .
N10 C23 C24 N7 -1.4(17) . . . .
C18 N7 C24 C23 1.7(17) . . . .
C16 N7 C24 C23 -174.1(12) . . . .
C32 N11 C12 C14 -3.0(12) . . . .
N11 C12 C14 N6 3.3(12) . . . .
C32 N6 C14 C12 -2.4(12) . . . .
C21 N6 C14 C12 170.5(9) . . . .
C32 N6 C21 C26 -87.0(15) . . . .
C14 N6 C21 C26 101.7(15) . . . .
N6 C21 C26 C25 176.2(11) . . . .
C28 C25 C26 C21 174.5(16) . . . .
C26 C25 C28 N9 171.4(14) . . . .
C29 N9 C28 C25 85(2) . . . .
C31 N9 C28 C25 -101(2) . . . .
C31 N9 C29 N12 10(3) . . . .
C28 N9 C29 N12 -175.7(17) . . . .
C30 N12 C29 N9 -11(3) . . . .
C29 N12 C30 C31 8(3) . . . .
N12 C30 C31 N9 -2(3) . . . .
C29 N9 C31 C30 -5(3) . . . .
C28 N9 C31 C30 -179.3(16) . . . .
C12 N11 C32 N6 1.5(12) . . . .
C14 N6 C32 N11 0.6(12) . . . .
C21 N6 C32 N11 -171.6(10) . . . .
